data_1565073
loop_
_publ_author_name
'Delano IV, Francis'
'Castellanos, Ernesto'
'McCracken, John'
'Demir, Selvan'

_publ_section_title
;
 A rare earth metallocene containing a 2,2&#x2032;-azopyridyl radical
 anion
;
_journal_name_full 'Chemical Science'
_journal_paper_doi 10.1039/D1SC04285H
_journal_year 2021
_chemical_formula_moiety '0.5(C28 H34 N4 Y), 0.5(C22.604 H26.206 N4 Y), 0.3(C9 H13)'
_chemical_formula_sum 'C28 H34 N4 Y'
_chemical_formula_weight 515.50
_chemical_properties_physical Air-sensitive,Moisture-sensitive,Heat-sensitive,Oxygen-sensitive
_space_group_crystal_system triclinic
_space_group_IT_number 2
_space_group_name_Hall '-P 1'
_space_group_name_H-M_alt 'P -1'
_atom_sites_solution_hydrogens geom
_atom_sites_solution_primary dual
_audit_creation_date 2020-12-18
_audit_creation_method
;
Olex2 1.3-alpha
(compiled 2020.11.12 svn.r5f609507 for OlexSys, GUI svn.r6226)
;
_audit_update_record
;
2021-08-03 deposited with the CCDC.	2021-10-13 downloaded from the CCDC.
;
_cell_angle_alpha 88.3450(12)
_cell_angle_beta 82.9269(13)
_cell_angle_gamma 86.1875(12)
_cell_formula_units_Z 4
_cell_length_a 9.27977(15)
_cell_length_b 15.8832(2)
_cell_length_c 17.3902(3)
_cell_measurement_reflns_used 20399
_cell_measurement_temperature 100.01(10)
_cell_measurement_theta_max 76.8850
_cell_measurement_theta_min 3.7400
_cell_volume 2537.49(7)
_computing_cell_refinement 'CrysAlisPro 1.171.41.90a (Rigaku OD, 2020)'
_computing_data_collection 'CrysAlisPro 1.171.41.90a (Rigaku OD, 2020)'
_computing_data_reduction 'CrysAlisPro 1.171.41.90a (Rigaku OD, 2020)'
_computing_molecular_graphics
;
O. V. Dolomanov, L. J. Bourhis, R. J. Gildea, J. A. K. Howard and H. Puschmann,
OLEX2: a complete structure solution, refinement and analysis program.
J. Appl. Cryst. (2009). 42, 339-341.
;
_computing_publication_material
;
O. V. Dolomanov, L. J. Bourhis, R. J. Gildea, J. A. K. Howard and H. Puschmann,
OLEX2: a complete structure solution, refinement and analysis program.
J. Appl. Cryst. (2009). 42, 339-341.
;
_computing_structure_refinement 'SHELXL (Sheldrick, Acta Cryst. A64 2008, 112-122)'
_computing_structure_solution 'SHELXT (Sheldrick, G.M. (2015). Acta Cryst. A71, 3-8)'
_diffrn_ambient_environment N~2~
_diffrn_ambient_temperature 100.01(10)
_diffrn_detector 'Hybrid Pixel Array Detector'
_diffrn_detector_area_resol_mean 10.0000
_diffrn_detector_type HyPix
_diffrn_measured_fraction_theta_full 0.998
_diffrn_measured_fraction_theta_max 0.959
_diffrn_measurement_details
;
List of Runs (angles in degrees, time in seconds):

  # Type    Start    End  Width  t~exp~   \w     \q     \k     \f   Frames
#--------------------------------------------------------------------------
  1  \w    -40.00  26.00   0.50    0.12    --  -47.57  37.00  60.00  132
  2  \w    -42.00  26.00   0.50    0.12    --  -47.57  37.00   0.00  136
  3  \w    -41.00 -15.00   0.50    0.12    --  -47.57  77.00   0.00   52
  4  \w    -43.00 -18.00   0.50    0.49    --  -86.25  37.00   0.00   50
  5  \w    -41.00 -14.00   0.50    0.49    --  -86.25  37.00 -30.00   54
  6  \w    -43.00 -15.00   0.50    0.49    --  -86.25  37.00 -90.00   56
  7  \w    -43.00 -17.00   0.50    0.49    --  -86.25  37.00-120.00   52
  8  \w    -39.00 -13.00   0.50    0.49    --  -86.25  37.00 -60.00   52
  9  \w    -69.00 -36.00   0.50    0.12    --  -47.57  77.00  90.00   66
 10  \w    -40.00  26.00   0.50    0.12    --  -47.57  37.00 120.00  132
 11  \w    -45.00 -20.00   0.50    0.49    --  -86.25  97.00 129.00   50
 12  \w    -77.00  23.00   0.50    0.12    --  -47.57  97.00 129.00  200
 13  \w     -9.00  24.00   0.50    0.12    --   47.57 -19.00  90.00   66
 14  \w     42.00  70.00   0.50    0.12    --   47.57 -97.00  21.00   56
 15  \w     59.00  85.00   0.50    0.49    --  107.11 -97.00  21.00   52
 16  \w     65.00  91.00   0.50    0.49    --  107.11 -99.00 -30.00   52
 17  \w     54.00 104.00   0.50    0.49    --  107.11 -99.00 -60.00  100
 18  \w     66.00 105.00   0.50    0.49    --  107.11-125.00-120.00   78
 19  \w     77.00 104.00   0.50    0.49    --  107.11 -99.00-150.00   54
 20  \w     37.00  64.00   0.50    0.49    --  107.11 -57.00 -60.00   54
 21  \w     39.00  65.00   0.50    0.49    --  107.11 -57.00-120.00   52
 22  \w     38.00  67.00   0.50    0.49    --  107.11 -99.00-150.00   58
 23  \w     45.00  92.00   0.50    0.49    --  107.11 -99.00 -90.00   94
 24  \w     40.00 103.00   0.50    0.49    --  107.11 -99.00   0.00  126
 25  \w     74.00 101.00   0.50    0.49    --  107.11-125.00  90.00   54
 26  \w     66.00 103.00   0.50    0.49    --  107.11 -99.00 120.00   74
 27  \w     45.00 101.00   0.50    0.49    --  107.11 -99.00  90.00  112
 28  \w     36.00  65.00   0.50    0.49    --  107.11 -57.00  30.00   58
 29  \w     35.00  65.00   0.50    0.49    --  107.11 -57.00   0.00   60
 30  \w     37.00  65.00   0.50    0.49    --  107.11 -57.00  60.00   56
 31  \w     36.00  64.00   0.50    0.49    --  107.11 -57.00 150.00   56
 32  \w     35.00 103.00   0.50    0.49    --  107.11 -99.00 150.00  136
 33  \w     42.00  67.00   0.50    0.49    --  107.11-125.00  90.00   50
 34  \w     -4.00  30.00   0.50    0.12    --   47.57 -97.00  21.00   68
 35  \w     35.00  65.00   0.50    0.49    --  107.11 -57.00 -90.00   60
 36  \w     35.00  62.00   0.50    0.49    --  107.11 -57.00-150.00   54
 37  \w    135.00 174.00   0.50    0.49    --  107.11  57.00 -60.00   78
 38  \w    132.00 178.00   0.50    0.49    --  107.11  77.00 -30.00   92
 39  \w    137.00 178.00   0.50    0.49    --  107.11  57.00 -90.00   82
 40  \w    127.00 160.00   0.50    0.49    --  107.11  77.00-120.00   66
 41  \w    137.00 164.00   0.50    0.49    --  107.11  57.00-180.00   54
 42  \w    127.00 178.00   0.50    0.49    --  107.11  57.00  30.00  102
 43  \w    117.00 165.00   0.50    0.49    --  107.11  97.00 129.00   96
 44  \w   -114.00 -88.00   0.50    0.49    --  -86.25 -97.00  21.00   52
 45  \w   -151.00-115.00   0.50    0.49    --  -86.25 -37.00  60.00   72
 46  \w   -157.00-117.00   0.50    0.49    --  -86.25 -37.00 120.00   80
 47  \w   -158.00-133.00   0.50    0.49    --  -86.25 -57.00 120.00   50
 48  \w   -156.00-131.00   0.50    0.49    --  -86.25 -77.00   0.00   50
 49  \w   -155.00-129.00   0.50    0.49    --  -86.25 -77.00 -60.00   52
 50  \w   -151.00-126.00   0.50    0.49    --  -86.25 -77.00-120.00   50
;
_diffrn_measurement_device 'four-circle diffractometer'
_diffrn_measurement_device_type 'XtaLAB Synergy, Dualflex, HyPix'
_diffrn_measurement_method '\w scans'
_diffrn_orient_matrix_type 'CrysAlisPro convention (1999,Acta A55,543-557)'
_diffrn_orient_matrix_UB_11 0.1567944000
_diffrn_orient_matrix_UB_12 0.0267378000
_diffrn_orient_matrix_UB_13 -0.0209951000
_diffrn_orient_matrix_UB_21 -0.0354464000
_diffrn_orient_matrix_UB_22 0.0279929000
_diffrn_orient_matrix_UB_23 -0.0814943000
_diffrn_orient_matrix_UB_31 -0.0474499000
_diffrn_orient_matrix_UB_32 0.0891807000
_diffrn_orient_matrix_UB_33 0.0298217000
_diffrn_radiation_monochromator mirror
_diffrn_radiation_probe x-ray
_diffrn_radiation_type 'Cu K\a'
_diffrn_radiation_wavelength 1.54184
_diffrn_reflns_av_R_equivalents 0.0386
_diffrn_reflns_av_unetI/netI 0.0381
_diffrn_reflns_Laue_measured_fraction_full 0.998
_diffrn_reflns_Laue_measured_fraction_max 0.959
_diffrn_reflns_limit_h_max 11
_diffrn_reflns_limit_h_min -11
_diffrn_reflns_limit_k_max 19
_diffrn_reflns_limit_k_min -14
_diffrn_reflns_limit_l_max 21
_diffrn_reflns_limit_l_min -21
_diffrn_reflns_number 33611
_diffrn_reflns_point_group_measured_fraction_full 0.998
_diffrn_reflns_point_group_measured_fraction_max 0.959
_diffrn_reflns_theta_full 67.684
_diffrn_reflns_theta_max 77.278
_diffrn_reflns_theta_min 2.561
_diffrn_source 'micro-focus sealed X-ray tube'
_diffrn_source_current 1
_diffrn_source_type 'PhotonJet (Cu) X-ray Source'
_diffrn_source_voltage 50
_exptl_absorpt_coefficient_mu 3.394
_exptl_absorpt_correction_T_max 1.000
_exptl_absorpt_correction_T_min 0.628
_exptl_absorpt_correction_type gaussian
_exptl_absorpt_process_details
;
CrysAlisPro 1.171.41.90a (Rigaku Oxford Diffraction, 2020)
Numerical absorption correction based on gaussian integration over
a multifaceted crystal model
Empirical absorption correction using spherical harmonics,
implemented in SCALE3 ABSPACK scaling algorithm.
;
_exptl_crystal_colour 'dark violet'
_exptl_crystal_colour_modifier dark
_exptl_crystal_colour_primary violet
_exptl_crystal_density_diffrn 1.349
_exptl_crystal_description plate
_exptl_crystal_F_000 1076
_exptl_crystal_recrystallization_method 'Re-crystallisation from solvent: Hexane'
_exptl_crystal_size_max 0.164
_exptl_crystal_size_mid 0.152
_exptl_crystal_size_min 0.089
_refine_diff_density_max 1.291
_refine_diff_density_min -1.347
_refine_diff_density_rms 0.083
_refine_ls_extinction_method none
_refine_ls_goodness_of_fit_ref 1.082
_refine_ls_hydrogen_treatment constr
_refine_ls_matrix_type full
_refine_ls_number_parameters 989
_refine_ls_number_reflns 10316
_refine_ls_number_restraints 1264
_refine_ls_restrained_S_all 1.065
_refine_ls_R_factor_all 0.0474
_refine_ls_R_factor_gt 0.0440
_refine_ls_shift/su_max 0.002
_refine_ls_shift/su_mean 0.000
_refine_ls_structure_factor_coef Fsqd
_refine_ls_weighting_details 'w=1/[\s^2^(Fo^2^)+(0.0493P)^2^+4.1769P] where P=(Fo^2^+2Fc^2^)/3'
_refine_ls_weighting_scheme calc
_refine_ls_wR_factor_gt 0.1110
_refine_ls_wR_factor_ref 0.1137
_reflns_Friedel_coverage 0.000
_reflns_number_gt 9356
_reflns_number_total 10316
_reflns_threshold_expression 'I > 2\s(I)'
_cod_data_source_file d1sc04285h2.cif
_cod_data_source_block fed256a
_cod_original_cell_volume 2537.50(7)
_cod_database_code 1565073
_shelx_shelxl_version_number 2018/3
_chemical_oxdiff_formula 'Y N4 C28 H34'
_shelx_space_group_comment
;
The symmetry employed for this shelxl refinement is uniquely defined
by the following loop, which should always be used as a source of
symmetry information in preference to the above space-group names.
They are only intended as comments.
;
_reflns_odcompleteness_completeness 99.92
_reflns_odcompleteness_iscentric 1
_reflns_odcompleteness_theta 66.97
_olex2_refinement_description
;
1. Fixed Uiso
 At 1.2 times of:
  All C(H) groups
 At 1.5 times of:
  All C(H,H,H) groups
2. Uiso/Uaniso restraints and constraints
C23B \\sim C20A \\sim C24A \\sim C24B \\sim C23A \\sim C20B \\sim C22A \\sim
C21B \\sim C22B \\sim C21A: within 2A with sigma of 0.002 and sigma for
terminal atoms of 0.004 within 2A
C27C \\sim C26D \\sim C26C \\sim C27D \\sim C25C \\sim C28D \\sim C28C \\sim
C25D \\sim C24D \\sim C21C \\sim C23D \\sim C22C \\sim C22D \\sim C24C \\sim
C20C \\sim C20D \\sim C23C \\sim C21D: within 2A with sigma of 0.002 and sigma
for terminal atoms of 0.004 within 2A
C1A \\sim C6B \\sim C2A \\sim C7B \\sim C3A \\sim C8B \\sim C4A \\sim C9B \\sim
C5A \\sim C10B \\sim C6A \\sim C1B \\sim C2B \\sim C7A \\sim C3B \\sim C8A
\\sim C4B \\sim C9A \\sim C10A \\sim C5B \\sim C1C \\sim C6D \\sim C2C \\sim
C7D \\sim C8D \\sim C3C \\sim C9D \\sim C4C \\sim C5C \\sim C10D \\sim C1D
\\sim C6C \\sim C2D \\sim C7C \\sim C3D \\sim C8C \\sim C9C \\sim C4D \\sim C5D
\\sim C10C: within 2A with sigma of 0.002 and sigma for terminal atoms of 0.004
within 2A
Uanis(N1B) = Uanis(N2A) = Uanis(N2B) = Uanis(N1A)
Uanis(N1D) = Uanis(N1C) = Uanis(N2D) = Uanis(N2C)
Uanis(C28B) = Uanis(C28A)
Uanis(C25B) = Uanis(C26A)
3. Same fragment restrains
{N1A, N2A, N3A, N4A, C1A, C2A, C3A, C4A, C5A, C6A, C7A, C8A, C9A, C10A} sigma
for 1-2: 0.02, 1-3: 0.04
as in
{N1B, N2B, N3B, N4B, C1B, C2B, C3B, C4B, C5B, C6B, C7B, C8B, C9B, C10B}
{C20A, C21A, C22A, C23A, C24A, C25A, C26A, C27A, C28A} sigma for 1-2: 0.02,
1-3: 0.04
as in
{C20B, C21B, C22B, C23B, C24B, C25B, C26B, C27B, C28B}
{N1A, N2A, N3A, N4A, C1A, C2A, C3A, C4A, C5A, C6A, C7A, C8A, C9A, C10A} sigma
for 1-2: 0.02, 1-3: 0.04
as in
{N1C, N2C, N3C, N4C, C1C, C2C, C3C, C4C, C5C, C6C, C7C, C8C, C9C, C10C}
{N1A, N2A, N3A, N4A, C1A, C2A, C3A, C4A, C5A, C6A, C7A, C8A, C9A, C10A} sigma
for 1-2: 0.02, 1-3: 0.04
as in
{N1D, N2D, N3D, N4D, C1D, C2D, C3D, C4D, C5D, C6D, C7D, C8D, C9D, C10D}
{C20A, C21A, C22A, C23A, C24A, C25A, C26A, C27A, C28A} sigma for 1-2: 0.01,
1-3: 0.02
as in
{C20C, C21C, C22C, C23C, C24C, C25C, C26C, C27C, C28C}
{C20A, C21A, C22A, C23A, C24A, C25A, C26A, C27A, C28A} sigma for 1-2: 0.02,
1-3: 0.04
as in
{C20D, C21D, C22D, C23D, C24D, C25D, C26D, C27D, C28D}
4. Others
 Sof(N1B)=Sof(N2B)=Sof(N3B)=Sof(N4B)=Sof(C1B)=Sof(C2B)=Sof(H2B)=Sof(C3B)=
 Sof(H3B)=Sof(C4B)=Sof(H4B)=Sof(C5B)=Sof(H5B)=Sof(C6B)=Sof(C7B)=Sof(H7B)=
 Sof(C8B)=Sof(H8B)=Sof(C9B)=Sof(H9B)=Sof(C10B)=Sof(H10B)=1-FVAR(1)
 Sof(N1A)=Sof(N2A)=Sof(N3A)=Sof(N4A)=Sof(C1A)=Sof(C2A)=Sof(H2A)=Sof(C3A)=
 Sof(H3A)=Sof(C4A)=Sof(H4A)=Sof(C5A)=Sof(H5A)=Sof(C6A)=Sof(C7A)=Sof(H7A)=
 Sof(C8A)=Sof(H8A)=Sof(C9A)=Sof(H9A)=Sof(C10A)=Sof(H10A)=FVAR(1)
 Sof(N1D)=Sof(N2D)=Sof(N3D)=Sof(N4D)=Sof(C1D)=Sof(C2D)=Sof(H2D)=Sof(C3D)=
 Sof(H3D)=Sof(C4D)=Sof(H4D)=Sof(C5D)=Sof(H5D)=Sof(C6D)=Sof(C7D)=Sof(H7D)=
 Sof(C8D)=Sof(H8D)=Sof(C9D)=Sof(H9D)=Sof(C10D)=Sof(H10D)=1-FVAR(2)
 Sof(N1C)=Sof(N2C)=Sof(N3C)=Sof(N4C)=Sof(C1C)=Sof(C2C)=Sof(H2C)=Sof(C3C)=
 Sof(H3C)=Sof(C4C)=Sof(H4C)=Sof(C5C)=Sof(H5C)=Sof(C6C)=Sof(C7C)=Sof(H7C)=
 Sof(C8C)=Sof(H8C)=Sof(C9C)=Sof(H9C)=Sof(C10C)=Sof(H10C)=FVAR(2)
 Sof(C20B)=Sof(H20B)=Sof(C21B)=Sof(C22B)=Sof(C23B)=Sof(C24B)=Sof(C25B)=
 Sof(H25D)=Sof(H25E)=Sof(H25F)=Sof(C26B)=Sof(H26D)=Sof(H26E)=Sof(H26F)=
 Sof(C27B)=Sof(H27D)=Sof(H27E)=Sof(H27F)=Sof(C28B)=Sof(H28D)=Sof(H28E)=
 Sof(H28F)=1-FVAR(3)
 Sof(C20A)=Sof(H20A)=Sof(C21A)=Sof(C22A)=Sof(C23A)=Sof(C24A)=Sof(C25A)=
 Sof(H25A)=Sof(H25B)=Sof(H25C)=Sof(C26A)=Sof(H26A)=Sof(H26B)=Sof(H26C)=
 Sof(C27A)=Sof(H27A)=Sof(H27B)=Sof(H27C)=Sof(C28A)=Sof(H28A)=Sof(H28B)=
 Sof(H28C)=FVAR(3)
 Sof(C20D)=Sof(H20D)=Sof(C21D)=Sof(C22D)=Sof(C23D)=Sof(C24D)=Sof(C25D)=
 Sof(H25J)=Sof(H25K)=Sof(H25L)=Sof(C26D)=Sof(H26J)=Sof(H26K)=Sof(H26L)=
 Sof(C27D)=Sof(H27J)=Sof(H27K)=Sof(H27L)=Sof(C28D)=Sof(H28J)=Sof(H28K)=
 Sof(H28L)=1-FVAR(4)
 Sof(C20C)=Sof(H20C)=Sof(C21C)=Sof(C22C)=Sof(C23C)=Sof(C24C)=Sof(C25C)=
 Sof(H25G)=Sof(H25H)=Sof(H25I)=Sof(C26C)=Sof(H26G)=Sof(H26H)=Sof(H26I)=
 Sof(C27C)=Sof(H27G)=Sof(H27H)=Sof(H27I)=Sof(C28C)=Sof(H28G)=Sof(H28H)=
 Sof(H28I)=FVAR(4)
5.a Aromatic/amide H refined with riding coordinates:
 C2A(H2A), C3A(H3A), C4A(H4A), C5A(H5A), C7A(H7A), C8A(H8A), C9A(H9A),
 C10A(H10A), C2B(H2B), C3B(H3B), C4B(H4B), C5B(H5B), C7B(H7B), C8B(H8B),
 C9B(H9B), C10B(H10B), C11A(H11A), C20A(H20A), C20B(H20B), C2C(H2C), C3C(H3C),
 C4C(H4C), C5C(H5C), C7C(H7C), C8C(H8C), C9C(H9C), C10C(H10C), C2D(H2D),
 C3D(H3D), C4D(H4D), C5D(H5D), C7D(H7D), C8D(H8D), C9D(H9D), C10D(H10D),
 C11C(H11C), C20C(H20C), C20D(H20D)
5.b Idealised Me refined as rotating group:
 C16A(H16A,H16B,H16C), C17A(H17A,H17B,H17C), C18A(H18A,H18B,H18C), C19A(H19A,
 H19B,H19C), C25A(H25A,H25B,H25C), C26A(H26A,H26B,H26C), C27A(H27A,H27B,H27C),
 C28A(H28A,H28B,H28C), C25B(H25D,H25E,H25F), C26B(H26D,H26E,H26F), C27B(H27D,
 H27E,H27F), C28B(H28D,H28E,H28F), C16C(H16D,H16E,H16F), C17C(H17D,H17E,H17F),
 C18C(H18D,H18E,H18F), C19C(H19D,H19E,H19F), C25C(H25G,H25H,H25I), C26C(H26G,
 H26H,H26I), C27C(H27G,H27H,H27I), C28C(H28G,H28H,H28I), C25D(H25J,H25K,H25L),
 C26D(H26J,H26K,H26L), C27D(H27J,H27K,H27L), C28D(H28J,H28K,H28L)
;
_olex2_diffrn_ambient_temperature_device 'Oxford Cryosystems'
_olex2_submission_original_sample_id FED256
_olex2_submission_special_instructions 'No special instructions were received'
_oxdiff_exptl_absorpt_empirical_details
;
Empirical correction (ABSPACK) includes:
- Absorption correction using spherical harmonics
- Frame scaling
;
_oxdiff_exptl_absorpt_empirical_full_max 1.302
_oxdiff_exptl_absorpt_empirical_full_min 0.830

loop_
_space_group_symop_operation_xyz
'x, y, z'
'-x, -y, -z'

loop_
_atom_site_label
_atom_site_type_symbol
_atom_site_fract_x
_atom_site_fract_y
_atom_site_fract_z
_atom_site_U_iso_or_equiv
_atom_site_adp_type
_atom_site_occupancy
_atom_site_site_symmetry_order
_atom_site_calc_flag
_atom_site_refinement_flags_posn
_atom_site_refinement_flags_adp
_atom_site_refinement_flags_occupancy
_atom_site_disorder_assembly
_atom_site_disorder_group
Y1 Y -0.04754(2) 0.73813(2) 0.67838(2) 0.02273(8) Uani 1 1 d . . . . .
N1A N 0.1866(9) 0.7841(5) 0.6408(6) 0.0249(5) Uani 0.259(3) 1 d D . P A 1
N2A N 0.3078(9) 0.7412(5) 0.6107(6) 0.0249(5) Uani 0.259(3) 1 d D . P A 1
N3A N 0.0470(15) 0.8984(8) 0.6742(12) 0.027(4) Uani 0.259(3) 1 d D . P A 1
N4A N 0.1473(14) 0.6305(8) 0.6430(9) 0.024(3) Uani 0.259(3) 1 d D . P A 1
C1A C 0.1850(15) 0.8698(8) 0.6443(12) 0.0288(8) Uani 0.259(3) 1 d D U P A 1
C2A C 0.3017(17) 0.9217(8) 0.6280(11) 0.0302(7) Uani 0.259(3) 1 d D U P A 1
H2A H 0.395142 0.900044 0.610460 0.036 Uiso 0.259(3) 1 calc R U P A 1
C3A C 0.2699(14) 1.0068(8) 0.6393(10) 0.0311(7) Uani 0.259(3) 1 d D U P A 1
H3A H 0.341824 1.044642 0.626432 0.037 Uiso 0.259(3) 1 calc R U P A 1
C4A C 0.1311(14) 1.0363(8) 0.6700(9) 0.0312(8) Uani 0.259(3) 1 d D U P A 1
H4A H 0.110014 1.093454 0.678887 0.037 Uiso 0.259(3) 1 calc R U P A 1
C5A C 0.0265(15) 0.9803(8) 0.6867(9) 0.0311(9) Uani 0.259(3) 1 d D U P A 1
H5A H -0.065245 1.000896 0.708385 0.037 Uiso 0.259(3) 1 calc R U P A 1
C6A C 0.2806(13) 0.6560(7) 0.6156(9) 0.0291(9) Uani 0.259(3) 1 d D U P A 1
C7A C 0.3919(18) 0.5971(8) 0.5874(11) 0.0296(7) Uani 0.259(3) 1 d D U P A 1
H7A H 0.480745 0.615982 0.565254 0.035 Uiso 0.259(3) 1 calc R U P A 1
C8A C 0.3729(17) 0.5127(9) 0.5916(11) 0.0302(7) Uani 0.259(3) 1 d D U P A 1
H8A H 0.446474 0.473996 0.571507 0.036 Uiso 0.259(3) 1 calc R U P A 1
C9A C 0.2390(15) 0.4857(9) 0.6272(11) 0.0305(7) Uani 0.259(3) 1 d D U P A 1
H9A H 0.224333 0.428538 0.634863 0.037 Uiso 0.259(3) 1 calc R U P A 1
C10A C 0.1315(15) 0.5454(9) 0.6501(9) 0.0302(8) Uani 0.259(3) 1 d D U P A 1
H10A H 0.041861 0.527363 0.671884 0.036 Uiso 0.259(3) 1 calc R U P A 1
N1B N 0.1978(3) 0.72917(19) 0.63645(19) 0.0249(5) Uani 0.741(3) 1 d D . P A 2
N2B N 0.2921(3) 0.7882(2) 0.6188(2) 0.0249(5) Uani 0.741(3) 1 d D . P A 2
N3B N 0.1216(6) 0.6000(3) 0.6498(4) 0.0278(11) Uani 0.741(3) 1 d D . P A 2
N4B N 0.0779(6) 0.8699(3) 0.6680(4) 0.0264(11) Uani 0.741(3) 1 d D . P A 2
C1B C 0.2392(6) 0.6455(3) 0.6269(3) 0.0281(7) Uani 0.741(3) 1 d D U P A 2
C2B C 0.3772(6) 0.6091(3) 0.5992(4) 0.0297(6) Uani 0.741(3) 1 d D U P A 2
H2B H 0.454513 0.642008 0.582032 0.036 Uiso 0.741(3) 1 calc R U P A 2
C3B C 0.3925(6) 0.5219(3) 0.5986(4) 0.0305(7) Uani 0.741(3) 1 d D U P A 2
H3B H 0.482239 0.494710 0.581726 0.037 Uiso 0.741(3) 1 calc R U P A 2
C4B C 0.2727(5) 0.4746(3) 0.6236(4) 0.0309(6) Uani 0.741(3) 1 d D U P A 2
H4B H 0.282016 0.415918 0.623725 0.037 Uiso 0.741(3) 1 calc R U P A 2
C5B C 0.1407(5) 0.5166(3) 0.6479(3) 0.0307(7) Uani 0.741(3) 1 d D U P A 2
H5B H 0.061332 0.484785 0.663731 0.037 Uiso 0.741(3) 1 calc R U P A 2
C6B C 0.2199(5) 0.8655(3) 0.6364(4) 0.0282(7) Uani 0.741(3) 1 d D U P A 2
C7B C 0.2956(6) 0.9391(3) 0.6201(4) 0.0303(6) Uani 0.741(3) 1 d D U P A 2
H7B H 0.391411 0.934965 0.596759 0.036 Uiso 0.741(3) 1 calc R U P A 2
C8B C 0.2295(5) 1.0165(3) 0.6384(3) 0.0317(6) Uani 0.741(3) 1 d D U P A 2
H8B H 0.279218 1.065140 0.627318 0.038 Uiso 0.741(3) 1 calc R U P A 2
C9B C 0.0858(5) 1.0214(3) 0.6741(3) 0.0318(7) Uani 0.741(3) 1 d D U P A 2
H9B H 0.038952 1.072950 0.688955 0.038 Uiso 0.741(3) 1 calc R U P A 2
C10B C 0.0160(5) 0.9478(4) 0.6866(3) 0.0308(8) Uani 0.741(3) 1 d D U P A 2
H10B H -0.080247 0.951452 0.709305 0.037 Uiso 0.741(3) 1 calc R U P A 2
C11A C -0.2824(3) 0.74486(19) 0.60918(18) 0.0280(6) Uani 1 1 d . . . . .
H11A H -0.368766 0.743950 0.642469 0.034 Uiso 1 1 calc R U . . .
C12A C -0.1995(3) 0.67316(19) 0.57835(18) 0.0282(6) Uani 1 1 d . . . . .
C13A C -0.0771(3) 0.7026(2) 0.53071(17) 0.0296(6) Uani 1 1 d . . . . .
C14A C -0.0855(3) 0.7917(2) 0.53285(18) 0.0317(6) Uani 1 1 d . . . . .
C15A C -0.2129(3) 0.81836(19) 0.58132(19) 0.0311(6) Uani 1 1 d . . . . .
C16A C -0.2360(4) 0.5825(2) 0.5896(2) 0.0361(7) Uani 1 1 d . . . . .
H16A H -0.149861 0.548259 0.597933 0.054 Uiso 1 1 calc R U . . .
H16B H -0.273387 0.564023 0.544317 0.054 Uiso 1 1 calc R U . . .
H16C H -0.308022 0.577308 0.633828 0.054 Uiso 1 1 calc R U . . .
C17A C 0.0339(4) 0.6494(2) 0.4793(2) 0.0403(8) Uani 1 1 d . . . . .
H17A H 0.034193 0.591849 0.497690 0.060 Uiso 1 1 calc R U . . .
H17B H 0.128608 0.670008 0.480363 0.060 Uiso 1 1 calc R U . . .
H17C H 0.009666 0.652581 0.427166 0.060 Uiso 1 1 calc R U . . .
C18A C 0.0201(4) 0.8469(3) 0.4862(2) 0.0446(8) Uani 1 1 d . . . . .
H18A H 0.117751 0.825034 0.490567 0.067 Uiso 1 1 calc R U . . .
H18B H 0.006531 0.903257 0.505366 0.067 Uiso 1 1 calc R U . . .
H18C H 0.003296 0.847474 0.432761 0.067 Uiso 1 1 calc R U . . .
C19A C -0.2734(4) 0.9081(2) 0.5932(2) 0.0421(8) Uani 1 1 d . . . . .
H19A H -0.332188 0.924632 0.552936 0.063 Uiso 1 1 calc R U . . .
H19B H -0.194763 0.944626 0.591634 0.063 Uiso 1 1 calc R U . . .
H19C H -0.331909 0.912065 0.642664 0.063 Uiso 1 1 calc R U . . .
C20A C -0.1772(6) 0.7893(3) 0.8130(3) 0.0340(7) Uani 0.825(9) 1 d D U P A 1
H20A H -0.225129 0.842605 0.812193 0.041 Uiso 0.825(9) 1 calc R U P A 1
C21A C -0.0311(5) 0.7723(3) 0.8255(3) 0.0341(6) Uani 0.825(9) 1 d D U P A 1
C22A C 0.0016(6) 0.6842(3) 0.8199(4) 0.0333(6) Uani 0.825(9) 1 d D U P A 1
C23A C -0.1310(7) 0.6467(4) 0.8061(4) 0.0328(6) Uani 0.825(9) 1 d D U P A 1
C24A C -0.2393(6) 0.7129(4) 0.8018(4) 0.0329(7) Uani 0.825(9) 1 d D U P A 1
C25A C 0.0726(11) 0.8350(5) 0.8487(8) 0.051(2) Uani 0.825(9) 1 d D . P A 1
H25A H 0.033819 0.891455 0.839780 0.077 Uiso 0.825(9) 1 calc R U P A 1
H25B H 0.165683 0.826005 0.818375 0.077 Uiso 0.825(9) 1 calc R U P A 1
H25C H 0.083422 0.826883 0.902704 0.077 Uiso 0.825(9) 1 calc R U P A 1
C26A C 0.1440(8) 0.6390(4) 0.8310(7) 0.0426(15) Uani 0.825(9) 1 d D . P A 1
H26A H 0.220059 0.662748 0.796309 0.064 Uiso 0.825(9) 1 calc R U P A 1
H26B H 0.140524 0.580244 0.820337 0.064 Uiso 0.825(9) 1 calc R U P A 1
H26C H 0.163164 0.644911 0.883532 0.064 Uiso 0.825(9) 1 calc R U P A 1
C27A C -0.1581(4) 0.5556(2) 0.8027(2) 0.0374(11) Uani 0.825(9) 1 d D . P A 1
H27A H -0.066851 0.523073 0.793874 0.056 Uiso 0.825(9) 1 calc R U P A 1
H27B H -0.214429 0.547204 0.761077 0.056 Uiso 0.825(9) 1 calc R U P A 1
H27C H -0.210486 0.537735 0.850788 0.056 Uiso 0.825(9) 1 calc R U P A 1
C28A C -0.3982(6) 0.7018(5) 0.7962(3) 0.0380(13) Uani 0.825(9) 1 d D . P A 1
H28A H -0.444205 0.681938 0.845224 0.057 Uiso 0.825(9) 1 calc R U P A 1
H28B H -0.406394 0.661528 0.757106 0.057 Uiso 0.825(9) 1 calc R U P A 1
H28C H -0.445009 0.754985 0.782667 0.057 Uiso 0.825(9) 1 calc R U P A 1
C20B C -0.122(3) 0.6465(16) 0.798(2) 0.0331(7) Uani 0.175(9) 1 d D U P A 2
H20B H -0.138526 0.593743 0.779953 0.040 Uiso 0.175(9) 1 calc R U P A 2
C21B C 0.011(3) 0.6701(13) 0.814(2) 0.0334(7) Uani 0.175(9) 1 d D U P A 2
C22B C -0.002(2) 0.7576(12) 0.8270(17) 0.0336(7) Uani 0.175(9) 1 d D U P A 2
C23B C -0.155(2) 0.7846(13) 0.8246(17) 0.0336(7) Uani 0.175(9) 1 d D U P A 2
C24B C -0.227(3) 0.7115(16) 0.811(2) 0.0333(7) Uani 0.175(9) 1 d D U P A 2
C25B C 0.150(4) 0.616(2) 0.827(4) 0.0426(15) Uani 0.175(9) 1 d D . P A 2
H25D H 0.164342 0.616413 0.880478 0.064 Uiso 0.175(9) 1 calc R U P A 2
H25E H 0.231807 0.638365 0.795732 0.064 Uiso 0.175(9) 1 calc R U P A 2
H25F H 0.140153 0.558943 0.811999 0.064 Uiso 0.175(9) 1 calc R U P A 2
C26B C 0.109(4) 0.8121(17) 0.850(3) 0.034(8) Uani 0.175(9) 1 d D . P A 2
H26D H 0.204142 0.785852 0.836139 0.051 Uiso 0.175(9) 1 calc R U P A 2
H26E H 0.092534 0.819629 0.905140 0.051 Uiso 0.175(9) 1 calc R U P A 2
H26F H 0.100632 0.865958 0.824039 0.051 Uiso 0.175(9) 1 calc R U P A 2
C27B C -0.245(3) 0.8661(12) 0.8265(13) 0.059(7) Uani 0.175(9) 1 d D . P A 2
H27D H -0.192460 0.908015 0.796140 0.088 Uiso 0.175(9) 1 calc R U P A 2
H27E H -0.266635 0.884228 0.879124 0.088 Uiso 0.175(9) 1 calc R U P A 2
H27F H -0.334320 0.858420 0.805643 0.088 Uiso 0.175(9) 1 calc R U P A 2
C28B C -0.391(3) 0.708(3) 0.816(2) 0.0380(13) Uani 0.175(9) 1 d D . P A 2
H28D H -0.433140 0.763199 0.803394 0.057 Uiso 0.175(9) 1 calc R U P A 2
H28E H -0.429656 0.691976 0.867575 0.057 Uiso 0.175(9) 1 calc R U P A 2
H28F H -0.414228 0.668176 0.779953 0.057 Uiso 0.175(9) 1 calc R U P A 2
Y2 Y 0.49829(3) 0.77547(2) 0.14842(2) 0.02882(8) Uani 1 1 d . . . . .
N1C N 0.6984(4) 0.7198(2) 0.2042(2) 0.0279(5) Uani 0.686(4) 1 d D . P B 1
N2C N 0.7329(4) 0.7175(2) 0.2758(2) 0.0279(5) Uani 0.686(4) 1 d D . P B 1
N3C N 0.7160(10) 0.6938(6) 0.0802(4) 0.0381(17) Uani 0.686(4) 1 d D . P B 1
N4C N 0.5175(7) 0.8073(5) 0.2886(4) 0.0263(13) Uani 0.686(4) 1 d D . P B 1
C1C C 0.7865(7) 0.6792(4) 0.1449(3) 0.0321(9) Uani 0.686(4) 1 d D U P B 1
C2C C 0.9215(6) 0.6350(3) 0.1415(3) 0.0325(8) Uani 0.686(4) 1 d D U P B 1
H2C H 0.969874 0.627059 0.185158 0.039 Uiso 0.686(4) 1 calc R U P B 1
C3C C 0.9816(6) 0.6031(4) 0.0696(3) 0.0337(8) Uani 0.686(4) 1 d D U P B 1
H3C H 1.071108 0.572442 0.064302 0.040 Uiso 0.686(4) 1 calc R U P B 1
C4C C 0.9054(6) 0.6179(4) 0.0067(3) 0.0348(8) Uani 0.686(4) 1 d D U P B 1
H4C H 0.942650 0.596159 -0.041244 0.042 Uiso 0.686(4) 1 calc R U P B 1
C5C C 0.7767(7) 0.6640(4) 0.0147(3) 0.0357(8) Uani 0.686(4) 1 d D U P B 1
H5C H 0.729471 0.674794 -0.029082 0.043 Uiso 0.686(4) 1 calc R U P B 1
C6C C 0.6270(5) 0.7645(3) 0.3216(3) 0.0269(8) Uani 0.686(4) 1 d D U P B 1
C7C C 0.6327(7) 0.7668(4) 0.4016(3) 0.0272(7) Uani 0.686(4) 1 d D U P B 1
H7C H 0.708691 0.737804 0.423390 0.033 Uiso 0.686(4) 1 calc R U P B 1
C8C C 0.5253(6) 0.8120(4) 0.4481(4) 0.0280(6) Uani 0.686(4) 1 d D U P B 1
H8C H 0.525694 0.811184 0.501546 0.034 Uiso 0.686(4) 1 calc R U P B 1
C9C C 0.4160(8) 0.8592(4) 0.4144(3) 0.0288(7) Uani 0.686(4) 1 d D U P B 1
H9C H 0.345349 0.892513 0.444184 0.035 Uiso 0.686(4) 1 calc R U P B 1
C10C C 0.4170(6) 0.8544(4) 0.3350(3) 0.0296(7) Uani 0.686(4) 1 d D U P B 1
H10C H 0.344335 0.885368 0.312141 0.036 Uiso 0.686(4) 1 calc R U P B 1
N1D N 0.6566(8) 0.7440(5) 0.2386(5) 0.0279(5) Uani 0.314(4) 1 d D . P B 2
N2D N 0.7792(8) 0.6960(5) 0.2373(4) 0.0279(5) Uani 0.314(4) 1 d D . P B 2
N3D N 0.4691(13) 0.8218(11) 0.2929(8) 0.022(3) Uani 0.314(4) 1 d D . P B 2
N4D N 0.7346(16) 0.6836(11) 0.1056(7) 0.036(4) Uani 0.314(4) 1 d D . P B 2
C1D C 0.5947(14) 0.7771(8) 0.3073(6) 0.0268(9) Uani 0.314(4) 1 d D U P B 2
C2D C 0.6402(15) 0.7662(9) 0.3812(6) 0.0275(7) Uani 0.314(4) 1 d D U P B 2
H2D H 0.726909 0.735792 0.388187 0.033 Uiso 0.314(4) 1 calc R U P B 2
C3D C 0.5522(14) 0.8022(10) 0.4434(8) 0.0280(7) Uani 0.314(4) 1 d D U P B 2
H3D H 0.576814 0.795826 0.493604 0.034 Uiso 0.314(4) 1 calc R U P B 2
C4D C 0.4246(17) 0.8486(9) 0.4280(7) 0.0289(7) Uani 0.314(4) 1 d D U P B 2
H4D H 0.362385 0.873309 0.468293 0.035 Uiso 0.314(4) 1 calc R U P B 2
C5D C 0.3919(14) 0.8574(9) 0.3539(6) 0.0294(9) Uani 0.314(4) 1 d D U P B 2
H5D H 0.309143 0.890951 0.345446 0.035 Uiso 0.314(4) 1 calc R U P B 2
C6D C 0.8159(14) 0.6670(8) 0.1641(6) 0.0319(10) Uani 0.314(4) 1 d D U P B 2
C7D C 0.9408(14) 0.6161(8) 0.1581(7) 0.0332(9) Uani 0.314(4) 1 d D U P B 2
H7D H 0.986803 0.602958 0.201873 0.040 Uiso 0.314(4) 1 calc R U P B 2
C8D C 0.9973(15) 0.5850(8) 0.0898(6) 0.0339(9) Uani 0.314(4) 1 d D U P B 2
H8D H 1.085003 0.552618 0.086091 0.041 Uiso 0.314(4) 1 calc R U P B 2
C9D C 0.9279(14) 0.5999(8) 0.0241(7) 0.0346(9) Uani 0.314(4) 1 d D U P B 2
H9D H 0.967321 0.579192 -0.023968 0.042 Uiso 0.314(4) 1 calc R U P B 2
C10D C 0.7955(15) 0.6479(8) 0.0341(6) 0.0348(9) Uani 0.314(4) 1 d D U P B 2
H10D H 0.744423 0.656827 -0.008529 0.042 Uiso 0.314(4) 1 calc R U P B 2
C11C C 0.2565(4) 0.7159(2) 0.1171(2) 0.0347(7) Uani 1 1 d . . . . .
H11C H 0.206231 0.749527 0.083266 0.042 Uiso 1 1 calc R U . . .
C12C C 0.2383(3) 0.7218(2) 0.19859(19) 0.0334(7) Uani 1 1 d . . . . .
C13C C 0.3350(3) 0.65956(19) 0.22773(18) 0.0298(6) Uani 1 1 d . . . . .
C14C C 0.4129(3) 0.61572(18) 0.16430(18) 0.0291(6) Uani 1 1 d . . . . .
C15C C 0.3633(4) 0.6507(2) 0.09518(18) 0.0328(7) Uani 1 1 d . . . . .
C16C C 0.1249(4) 0.7778(2) 0.2453(2) 0.0453(9) Uani 1 1 d . . . . .
H16D H 0.161919 0.794194 0.291496 0.068 Uiso 1 1 calc R U . . .
H16E H 0.038801 0.747735 0.259269 0.068 Uiso 1 1 calc R U . . .
H16F H 0.101664 0.827260 0.215089 0.068 Uiso 1 1 calc R U . . .
C17C C 0.3459(4) 0.6373(2) 0.31154(18) 0.0356(7) Uani 1 1 d . . . . .
H17D H 0.311067 0.684888 0.342878 0.053 Uiso 1 1 calc R U . . .
H17E H 0.445626 0.622332 0.318264 0.053 Uiso 1 1 calc R U . . .
H17F H 0.288101 0.590350 0.326982 0.053 Uiso 1 1 calc R U . . .
C18C C 0.5209(4) 0.5418(2) 0.1693(2) 0.0380(7) Uani 1 1 d . . . . .
H18D H 0.577043 0.549485 0.211124 0.057 Uiso 1 1 calc R U . . .
H18E H 0.584602 0.537536 0.121517 0.057 Uiso 1 1 calc R U . . .
H18F H 0.470273 0.490992 0.178515 0.057 Uiso 1 1 calc R U . . .
C19C C 0.4029(4) 0.6187(2) 0.0144(2) 0.0428(8) Uani 1 1 d . . . . .
H19D H 0.346424 0.571710 0.007157 0.064 Uiso 1 1 calc R U . . .
H19E H 0.504502 0.601046 0.006815 0.064 Uiso 1 1 calc R U . . .
H19F H 0.383070 0.662929 -0.022340 0.064 Uiso 1 1 calc R U . . .
C20C C 0.5883(11) 0.8512(6) 0.0166(6) 0.0635(9) Uani 0.400(4) 1 d D U P B 1
H20C H 0.616841 0.814278 -0.023792 0.076 Uiso 0.400(4) 1 calc R U P B 1
C21C C 0.4484(13) 0.8864(14) 0.0389(9) 0.0627(8) Uani 0.400(4) 1 d D U P B 1
C22C C 0.4476(11) 0.9290(6) 0.1103(6) 0.0643(8) Uani 0.400(4) 1 d D U P B 1
C23C C 0.5968(12) 0.9260(7) 0.1295(6) 0.0639(8) Uani 0.400(4) 1 d D U P B 1
C24C C 0.6766(11) 0.8821(6) 0.0668(6) 0.0647(9) Uani 0.400(4) 1 d D U P B 1
C25C C 0.3209(14) 0.8812(7) -0.0084(8) 0.0658(14) Uani 0.400(4) 1 d D U P B 1
H25G H 0.312264 0.823552 -0.021240 0.099 Uiso 0.400(4) 1 calc R U P B 1
H25H H 0.337754 0.914620 -0.055139 0.099 Uiso 0.400(4) 1 calc R U P B 1
H25I H 0.232715 0.902267 0.021554 0.099 Uiso 0.400(4) 1 calc R U P B 1
C26C C 0.3232(13) 0.9773(7) 0.1520(7) 0.0723(13) Uani 0.400(4) 1 d D U P B 1
H26G H 0.237793 0.946006 0.153850 0.108 Uiso 0.400(4) 1 calc R U P B 1
H26H H 0.307460 1.030438 0.125533 0.108 Uiso 0.400(4) 1 calc R U P B 1
H26I H 0.342906 0.987144 0.203757 0.108 Uiso 0.400(4) 1 calc R U P B 1
C27C C 0.6762(14) 0.9595(6) 0.1904(6) 0.0659(12) Uani 0.400(4) 1 d D U P B 1
H27G H 0.610014 0.969298 0.236632 0.099 Uiso 0.400(4) 1 calc R U P B 1
H27H H 0.716800 1.011523 0.172235 0.099 Uiso 0.400(4) 1 calc R U P B 1
H27I H 0.753061 0.919159 0.201486 0.099 Uiso 0.400(4) 1 calc R U P B 1
C28C C 0.8391(11) 0.8622(7) 0.0488(8) 0.0758(17) Uani 0.400(4) 1 d D U P B 1
H28G H 0.857305 0.821599 0.008421 0.114 Uiso 0.400(4) 1 calc R U P B 1
H28H H 0.877251 0.839603 0.094514 0.114 Uiso 0.400(4) 1 calc R U P B 1
H28I H 0.885673 0.912959 0.032163 0.114 Uiso 0.400(4) 1 calc R U P B 1
C20D C 0.6135(10) 0.8756(4) 0.0338(5) 0.0637(8) Uani 0.600(4) 1 d D U P B 2
H20D H 0.682197 0.850352 -0.003360 0.076 Uiso 0.600(4) 1 calc R U P B 2
C21D C 0.6434(10) 0.9104(5) 0.1002(5) 0.0639(8) Uani 0.600(4) 1 d D U P B 2
C22D C 0.5115(10) 0.9454(4) 0.1398(5) 0.0636(9) Uani 0.600(4) 1 d D U P B 2
C23D C 0.3960(9) 0.9261(4) 0.0911(5) 0.0629(9) Uani 0.600(4) 1 d D U P B 2
C24D C 0.4688(11) 0.8836(10) 0.0302(7) 0.0620(8) Uani 0.600(4) 1 d D U P B 2
C25D C 0.7976(10) 0.9145(5) 0.1214(5) 0.0705(12) Uani 0.600(4) 1 d D U P B 2
H25J H 0.859104 0.869647 0.096666 0.106 Uiso 0.600(4) 1 calc R U P B 2
H25K H 0.796112 0.908689 0.176548 0.106 Uiso 0.600(4) 1 calc R U P B 2
H25L H 0.834413 0.967813 0.104189 0.106 Uiso 0.600(4) 1 calc R U P B 2
C26D C 0.5105(11) 1.0023(4) 0.2053(5) 0.0711(13) Uani 0.600(4) 1 d D U P B 2
H26J H 0.596006 0.989634 0.230424 0.107 Uiso 0.600(4) 1 calc R U P B 2
H26K H 0.425444 0.994754 0.241596 0.107 Uiso 0.600(4) 1 calc R U P B 2
H26L H 0.509258 1.059754 0.186408 0.107 Uiso 0.600(4) 1 calc R U P B 2
C27D C 0.2430(10) 0.9608(5) 0.1079(6) 0.0754(14) Uani 0.600(4) 1 d D U P B 2
H27J H 0.209318 0.951260 0.161694 0.113 Uiso 0.600(4) 1 calc R U P B 2
H27K H 0.182883 0.933320 0.076537 0.113 Uiso 0.600(4) 1 calc R U P B 2
H27L H 0.238069 1.020353 0.096389 0.113 Uiso 0.600(4) 1 calc R U P B 2
C28D C 0.3962(12) 0.8586(5) -0.0401(5) 0.0703(13) Uani 0.600(4) 1 d D U P B 2
H28J H 0.364373 0.908670 -0.067213 0.105 Uiso 0.600(4) 1 calc R U P B 2
H28K H 0.313928 0.826459 -0.022677 0.105 Uiso 0.600(4) 1 calc R U P B 2
H28L H 0.464908 0.825257 -0.074327 0.105 Uiso 0.600(4) 1 calc R U P B 2

loop_
_atom_site_aniso_label
_atom_site_aniso_U_11
_atom_site_aniso_U_22
_atom_site_aniso_U_33
_atom_site_aniso_U_23
_atom_site_aniso_U_13
_atom_site_aniso_U_12
Y1 0.01739(12) 0.02356(13) 0.02714(13) 0.00117(9) -0.00187(9) -0.00280(9)
N1A 0.0204(9) 0.0204(11) 0.0343(12) -0.0004(10) -0.0033(8) -0.0044(10)
N2A 0.0204(9) 0.0204(11) 0.0343(12) -0.0004(10) -0.0033(8) -0.0044(10)
N3A 0.016(7) 0.020(10) 0.048(9) 0.015(9) -0.013(6) -0.005(6)
N4A 0.028(8) 0.016(7) 0.029(6) -0.001(6) -0.013(5) 0.003(6)
C1A 0.0283(17) 0.0212(15) 0.0378(16) 0.0001(14) -0.0061(16) -0.0040(16)
C2A 0.0290(14) 0.0223(14) 0.0395(14) 0.0005(12) -0.0048(13) -0.0033(13)
C3A 0.0292(15) 0.0230(13) 0.0413(13) 0.0006(12) -0.0039(13) -0.0033(13)
C4A 0.0293(15) 0.0233(14) 0.0411(13) 0.0006(13) -0.0038(13) -0.0033(14)
C5A 0.0291(17) 0.0235(18) 0.0406(16) 0.0002(17) -0.0038(15) -0.0027(17)
C6A 0.0255(17) 0.0242(15) 0.0389(17) -0.0024(14) -0.0098(15) 0.0013(14)
C7A 0.0254(15) 0.0246(13) 0.0397(15) -0.0025(12) -0.0090(13) 0.0013(12)
C8A 0.0261(15) 0.0246(13) 0.0408(14) -0.0024(12) -0.0084(12) 0.0012(12)
C9A 0.0266(15) 0.0243(14) 0.0413(13) -0.0017(12) -0.0074(13) 0.0008(12)
C10A 0.0265(15) 0.0241(15) 0.0406(14) -0.0017(14) -0.0073(13) 0.0010(14)
N1B 0.0204(9) 0.0204(11) 0.0343(12) -0.0004(10) -0.0033(8) -0.0044(10)
N2B 0.0204(9) 0.0204(11) 0.0343(12) -0.0004(10) -0.0033(8) -0.0044(10)
N3B 0.026(2) 0.022(3) 0.036(2) 0.002(2) -0.0051(16) -0.005(2)
N4B 0.026(3) 0.020(3) 0.034(2) 0.003(2) -0.006(2) 0.000(2)
C1B 0.0244(15) 0.0234(12) 0.0378(14) -0.0023(11) -0.0095(12) 0.0010(12)
C2B 0.0259(13) 0.0246(12) 0.0398(14) -0.0023(11) -0.0090(11) 0.0009(10)
C3B 0.0259(14) 0.0249(12) 0.0412(13) -0.0021(10) -0.0080(11) 0.0012(10)
C4B 0.0270(14) 0.0245(12) 0.0416(12) -0.0017(11) -0.0072(12) 0.0009(11)
C5B 0.0275(14) 0.0237(14) 0.0413(14) -0.0015(14) -0.0063(12) 0.0004(13)
C6B 0.0277(15) 0.0216(12) 0.0362(14) 0.0000(11) -0.0061(14) -0.0034(13)
C7B 0.0289(13) 0.0224(13) 0.0399(13) 0.0003(11) -0.0042(11) -0.0038(12)
C8B 0.0300(14) 0.0229(12) 0.0422(12) 0.0006(10) -0.0036(12) -0.0037(11)
C9B 0.0300(14) 0.0238(13) 0.0413(12) 0.0000(11) -0.0033(12) -0.0023(12)
C10B 0.0290(14) 0.0236(16) 0.0398(14) 0.0007(15) -0.0041(12) -0.0026(15)
C11A 0.0175(13) 0.0325(15) 0.0340(15) -0.0029(12) -0.0021(11) -0.0030(11)
C12A 0.0228(14) 0.0310(15) 0.0319(15) -0.0025(12) -0.0063(11) -0.0027(11)
C13A 0.0217(14) 0.0389(16) 0.0287(15) -0.0019(12) -0.0043(11) -0.0020(12)
C14A 0.0237(14) 0.0409(17) 0.0317(15) 0.0057(13) -0.0070(12) -0.0069(12)
C15A 0.0248(14) 0.0302(15) 0.0397(17) 0.0014(12) -0.0101(12) -0.0021(11)
C16A 0.0307(16) 0.0310(16) 0.0484(19) -0.0077(14) -0.0086(14) -0.0055(12)
C17A 0.0296(16) 0.058(2) 0.0324(17) -0.0097(15) -0.0004(13) 0.0021(15)
C18A 0.0372(18) 0.058(2) 0.0400(19) 0.0178(16) -0.0073(15) -0.0153(16)
C19A 0.0367(18) 0.0275(16) 0.065(2) 0.0010(15) -0.0228(17) 0.0033(13)
C20A 0.0334(14) 0.0403(12) 0.0281(14) 0.0027(10) -0.0021(10) -0.0049(11)
C21A 0.0334(14) 0.0408(13) 0.0284(12) 0.0030(11) -0.0035(11) -0.0071(11)
C22A 0.0313(13) 0.0402(13) 0.0287(13) 0.0048(11) -0.0036(10) -0.0065(11)
C23A 0.0306(13) 0.0391(12) 0.0288(14) 0.0059(10) -0.0032(10) -0.0061(10)
C24A 0.0312(13) 0.0394(12) 0.0280(15) 0.0051(10) -0.0020(10) -0.0059(10)
C25A 0.061(5) 0.062(6) 0.035(3) 0.000(5) -0.019(4) -0.020(4)
C26A 0.0324(19) 0.058(4) 0.039(2) 0.016(4) -0.0127(17) -0.008(3)
C27A 0.033(2) 0.036(2) 0.042(2) 0.0139(17) -0.0017(17) -0.0085(16)
C28A 0.0268(17) 0.056(3) 0.028(4) 0.006(3) 0.0043(18) -0.0032(16)
C20B 0.0312(14) 0.0395(13) 0.0284(15) 0.0051(12) -0.0029(12) -0.0061(12)
C21B 0.0318(14) 0.0399(14) 0.0285(14) 0.0043(12) -0.0032(12) -0.0065(12)
C22B 0.0323(15) 0.0403(14) 0.0283(14) 0.0037(12) -0.0032(12) -0.0059(12)
C23B 0.0326(15) 0.0400(13) 0.0281(15) 0.0036(12) -0.0025(12) -0.0057(12)
C24B 0.0317(14) 0.0398(13) 0.0283(15) 0.0047(12) -0.0022(12) -0.0058(12)
C25B 0.0324(19) 0.058(4) 0.039(2) 0.016(4) -0.0127(17) -0.008(3)
C26B 0.06(2) 0.014(10) 0.031(12) 0.002(11) -0.009(16) -0.015(11)
C27B 0.082(18) 0.045(13) 0.042(12) -0.020(10) 0.014(12) 0.015(12)
C28B 0.0268(17) 0.056(3) 0.028(4) 0.006(3) 0.0043(18) -0.0032(16)
Y2 0.03748(16) 0.02618(14) 0.02501(14) 0.00339(10) -0.00965(11) -0.00924(10)
N1C 0.0273(14) 0.0287(13) 0.0279(15) -0.0019(10) -0.0018(10) -0.0058(10)
N2C 0.0273(14) 0.0287(13) 0.0279(15) -0.0019(10) -0.0018(10) -0.0058(10)
N3C 0.040(3) 0.039(3) 0.036(4) 0.013(3) -0.005(3) -0.012(2)
N4C 0.022(4) 0.027(3) 0.029(2) -0.0047(19) 0.000(3) -0.002(3)
C1C 0.0390(18) 0.0335(18) 0.024(2) 0.0069(15) -0.0034(15) -0.0080(14)
C2C 0.0400(17) 0.0337(18) 0.0248(19) 0.0077(13) -0.0066(14) -0.0072(13)
C3C 0.0395(16) 0.0361(18) 0.0257(19) 0.0085(13) -0.0046(14) -0.0058(13)
C4C 0.0414(16) 0.0378(18) 0.0251(19) 0.0086(13) -0.0037(14) -0.0066(13)
C5C 0.0423(17) 0.0390(19) 0.0263(19) 0.0120(14) -0.0062(15) -0.0077(14)
C6C 0.0294(15) 0.0230(14) 0.0286(17) -0.0017(13) -0.0015(13) -0.0064(12)
C7C 0.0304(13) 0.0234(11) 0.0283(15) -0.0028(12) -0.0023(12) -0.0068(10)
C8C 0.0305(14) 0.0253(12) 0.0287(13) -0.0040(11) -0.0020(12) -0.0067(11)
C9C 0.0304(13) 0.0268(13) 0.0295(16) -0.0030(11) -0.0023(12) -0.0050(11)
C10C 0.0307(15) 0.0287(13) 0.0301(18) -0.0029(14) -0.0029(14) -0.0059(13)
N1D 0.0273(14) 0.0287(13) 0.0279(15) -0.0019(10) -0.0018(10) -0.0058(10)
N2D 0.0273(14) 0.0287(13) 0.0279(15) -0.0019(10) -0.0018(10) -0.0058(10)
N3D 0.010(6) 0.027(7) 0.027(5) -0.007(4) 0.002(5) -0.003(5)
N4D 0.026(7) 0.036(6) 0.040(10) 0.014(8) 0.020(7) -0.008(5)
C1D 0.0298(17) 0.0233(15) 0.0277(18) -0.0032(15) -0.0016(15) -0.0071(14)
C2D 0.0304(14) 0.0237(13) 0.0286(16) -0.0033(13) -0.0016(13) -0.0065(11)
C3D 0.0305(14) 0.0251(13) 0.0289(15) -0.0036(12) -0.0026(13) -0.0065(12)
C4D 0.0307(14) 0.0271(13) 0.0292(16) -0.0035(13) -0.0024(13) -0.0059(12)
C5D 0.0307(16) 0.0281(15) 0.0296(19) -0.0038(16) -0.0022(15) -0.0054(14)
C6D 0.039(2) 0.033(2) 0.024(2) 0.0060(17) -0.0042(18) -0.0085(16)
C7D 0.0399(18) 0.0348(19) 0.025(2) 0.0068(15) -0.0049(16) -0.0077(15)
C8D 0.0402(17) 0.0363(19) 0.025(2) 0.0079(15) -0.0040(15) -0.0069(14)
C9D 0.0410(17) 0.0374(19) 0.025(2) 0.0087(15) -0.0040(15) -0.0061(15)
C10D 0.0411(17) 0.0374(19) 0.026(2) 0.0093(15) -0.0047(15) -0.0073(14)
C11C 0.0330(16) 0.0349(16) 0.0381(17) -0.0025(13) -0.0099(13) -0.0050(13)
C12C 0.0289(15) 0.0329(16) 0.0385(17) -0.0067(13) -0.0020(13) -0.0049(12)
C13C 0.0305(15) 0.0273(14) 0.0318(15) -0.0028(12) 0.0004(12) -0.0101(12)
C14C 0.0301(15) 0.0259(14) 0.0314(15) -0.0033(11) 0.0002(12) -0.0080(11)
C15C 0.0328(16) 0.0361(16) 0.0306(15) -0.0044(12) -0.0024(12) -0.0108(13)
C16C 0.0350(18) 0.0438(19) 0.057(2) -0.0181(17) -0.0031(16) 0.0011(15)
C17C 0.0445(18) 0.0323(16) 0.0293(15) 0.0012(12) 0.0032(13) -0.0116(13)
C18C 0.0379(18) 0.0272(15) 0.0477(19) -0.0033(13) 0.0000(15) -0.0021(13)
C19C 0.0421(19) 0.054(2) 0.0336(17) -0.0111(15) -0.0021(14) -0.0141(16)
C20C 0.095(2) 0.0345(15) 0.0669(19) 0.0166(14) -0.0318(17) -0.0192(15)
C21C 0.096(2) 0.0331(14) 0.0659(18) 0.0169(13) -0.0336(16) -0.0167(14)
C22C 0.096(2) 0.0336(13) 0.0689(18) 0.0161(13) -0.0314(16) -0.0164(14)
C23C 0.096(2) 0.0341(14) 0.0682(18) 0.0156(13) -0.0319(16) -0.0206(14)
C24C 0.096(2) 0.0362(15) 0.0685(19) 0.0164(14) -0.0311(17) -0.0218(15)
C25C 0.098(3) 0.039(2) 0.067(3) 0.019(2) -0.036(3) -0.014(3)
C26C 0.103(3) 0.042(2) 0.075(3) 0.014(2) -0.026(2) -0.010(2)
C27C 0.099(3) 0.036(2) 0.070(2) 0.014(2) -0.031(2) -0.024(2)
C28C 0.101(3) 0.050(3) 0.081(3) 0.016(3) -0.018(3) -0.030(3)
C20D 0.096(2) 0.0343(14) 0.0675(18) 0.0173(13) -0.0311(16) -0.0194(14)
C21D 0.095(2) 0.0339(14) 0.0689(18) 0.0164(13) -0.0315(16) -0.0195(13)
C22D 0.097(2) 0.0322(14) 0.0675(18) 0.0146(13) -0.0325(16) -0.0167(14)
C23D 0.095(2) 0.0323(14) 0.0672(19) 0.0169(13) -0.0326(16) -0.0130(14)
C24D 0.095(2) 0.0322(13) 0.0651(18) 0.0167(13) -0.0337(16) -0.0161(14)
C25D 0.097(3) 0.044(2) 0.077(2) 0.0188(19) -0.029(2) -0.024(2)
C26D 0.107(3) 0.038(2) 0.074(3) 0.008(2) -0.028(2) -0.020(2)
C27D 0.100(3) 0.044(2) 0.085(3) 0.018(2) -0.027(3) -0.004(2)
C28D 0.107(3) 0.043(2) 0.068(3) 0.018(2) -0.036(2) -0.017(2)

loop_
_atom_type_symbol
_atom_type_description
_atom_type_scat_dispersion_real
_atom_type_scat_dispersion_imag
_atom_type_scat_source
C C 0.0181 0.0091 'International Tables Vol C Tables 4.2.6.8 and 6.1.1.4'
H H 0.0000 0.0000 'International Tables Vol C Tables 4.2.6.8 and 6.1.1.4'
N N 0.0311 0.0180 'International Tables Vol C Tables 4.2.6.8 and 6.1.1.4'
Y Y -0.2670 2.0244 'International Tables Vol C Tables 4.2.6.8 and 6.1.1.4'

loop_
_exptl_crystal_face_index_h
_exptl_crystal_face_index_k
_exptl_crystal_face_index_l
_exptl_crystal_face_perp_dist
0 2 1 0.0482
0 -2 -1 0.0464
-2 2 -1 0.0742
-1 0 -1 0.0667
-2 -1 -2 0.0591
-1 -2 -2 0.0511
2 -2 1 0.0836
1 2 2 0.0538
-1 1 2 0.0682
0 -1 2 0.0650
0 1 -2 0.0784
-1 2 -2 0.0724
0 2 -1 0.0562
-1 -2 2 0.0564
1 0 0 0.0754
-2 -2 -1 0.0497
1 2 1 0.0485
-1 -2 1 0.0527
-1 -2 -1 0.0402
2 1 -1 0.0798
0 1 0 0.0450
1 2 0 0.0467

loop_
_geom_angle_atom_site_label_1
_geom_angle_atom_site_label_2
_geom_angle_atom_site_label_3
_geom_angle
_geom_angle_site_symmetry_1
_geom_angle_site_symmetry_3
_geom_angle_publ_flag
N1A Y1 N4A 62.6(3) . . ?
N1A Y1 C11A 132.4(2) . . ?
N1A Y1 C12A 121.8(2) . . ?
N1A Y1 C15A 104.6(2) . . ?
N1A Y1 C20A 116.4(2) . . ?
N1A Y1 C21A 91.3(3) . . ?
N1A Y1 C24A 142.4(3) . . ?
N4A Y1 C11A 119.9(3) . . ?
N4A Y1 C12A 88.7(3) . . ?
N4A Y1 C15A 125.7(4) . . ?
N4A Y1 C20A 132.1(4) . . ?
N4A Y1 C21A 105.7(4) . . ?
N4A Y1 C24A 119.5(3) . . ?
N1B Y1 N3B 52.72(13) . . ?
N1B Y1 N4B 62.66(14) . . ?
N1B Y1 C11A 134.40(11) . . ?
N1B Y1 C12A 111.94(10) . . ?
N1B Y1 C15A 115.06(11) . . ?
N1B Y1 C20B 114.4(6) . . ?
N3B Y1 C12A 82.69(15) . . ?
N3B Y1 C15A 126.35(15) . . ?
N4B Y1 N3B 115.20(16) . . ?
N4B Y1 C11A 113.82(16) . . ?
N4B Y1 C12A 129.00(18) . . ?
N4B Y1 C15A 83.35(17) . . ?
N4B Y1 C20B 129.6(6) . . ?
C11A Y1 N3B 113.61(15) . . ?
C11A Y1 C12A 31.17(9) . . ?
C11A Y1 C15A 31.13(9) . . ?
C11A Y1 C20A 95.91(12) . . ?
C11A Y1 C21A 126.79(12) . . ?
C11A Y1 C24A 81.66(13) . . ?
C12A Y1 C15A 51.47(9) . . ?
C12A Y1 C21A 146.75(13) . . ?
C12A Y1 C24A 95.63(13) . . ?
C20A Y1 C12A 120.02(13) . . ?
C20A Y1 C15A 101.57(13) . . ?
C20A Y1 C21A 30.93(12) . . ?
C20A Y1 C24A 30.91(14) . . ?
C21A Y1 C15A 128.02(12) . . ?
C24A Y1 C15A 101.86(14) . . ?
C24A Y1 C21A 51.15(14) . . ?
C20B Y1 N3B 78.3(6) . . ?
C20B Y1 C11A 101.6(6) . . ?
C20B Y1 C12A 99.8(6) . . ?
C20B Y1 C15A 129.4(6) . . ?
N2A N1A Y1 130.1(6) . . ?
N2A N1A C1A 119.2(9) . . ?
C1A N1A Y1 110.3(7) . . ?
N1A N2A C6A 107.3(8) . . ?
C1A N3A Y1 91.4(8) . . ?
C5A N3A Y1 152.3(11) . . ?
C5A N3A C1A 116.4(12) . . ?
C6A N4A Y1 118.3(8) . . ?
C6A N4A C10A 117.5(12) . . ?
C10A N4A Y1 124.2(10) . . ?
N1A C1A N3A 107.5(10) . . ?
N1A C1A C2A 128.4(12) . . ?
N3A C1A C2A 123.9(12) . . ?
C1A C2A H2A 121.9 . . ?
C3A C2A C1A 116.2(13) . . ?
C3A C2A H2A 121.9 . . ?
C2A C3A H3A 119.9 . . ?
C2A C3A C4A 120.3(13) . . ?
C4A C3A H3A 119.9 . . ?
C3A C4A H4A 120.5 . . ?
C5A C4A C3A 119.1(11) . . ?
C5A C4A H4A 120.5 . . ?
N3A C5A C4A 124.1(13) . . ?
N3A C5A H5A 117.9 . . ?
C4A C5A H5A 117.9 . . ?
N2A C6A C7A 118.5(11) . . ?
N4A C6A N2A 121.0(10) . . ?
N4A C6A C7A 120.4(12) . . ?
C6A C7A H7A 119.3 . . ?
C8A C7A C6A 121.3(14) . . ?
C8A C7A H7A 119.3 . . ?
C7A C8A H8A 120.9 . . ?
C7A C8A C9A 118.3(15) . . ?
C9A C8A H8A 120.9 . . ?
C8A C9A H9A 120.9 . . ?
C10A C9A C8A 118.2(13) . . ?
C10A C9A H9A 120.9 . . ?
N4A C10A H10A 118.0 . . ?
C9A C10A N4A 123.9(13) . . ?
C9A C10A H10A 118.0 . . ?
N2B N1B Y1 131.7(2) . . ?
N2B N1B C1B 121.0(4) . . ?
C1B N1B Y1 107.2(3) . . ?
N1B N2B C6B 107.6(3) . . ?
C1B N3B Y1 91.8(3) . . ?
C5B N3B Y1 150.6(4) . . ?
C5B N3B C1B 117.6(5) . . ?
C6B N4B Y1 117.1(4) . . ?
C10B N4B Y1 125.8(5) . . ?
C10B N4B C6B 116.9(5) . . ?
N1B C1B Y1 47.0(2) . . ?
N1B C1B C2B 128.1(5) . . ?
N3B C1B Y1 61.2(3) . . ?
N3B C1B N1B 108.2(4) . . ?
N3B C1B C2B 123.7(5) . . ?
C2B C1B Y1 174.7(4) . . ?
C1B C2B H2B 121.6 . . ?
C3B C2B C1B 116.7(5) . . ?
C3B C2B H2B 121.6 . . ?
C2B C3B H3B 120.1 . . ?
C2B C3B C4B 119.9(5) . . ?
C4B C3B H3B 120.1 . . ?
C3B C4B H4B 120.6 . . ?
C5B C4B C3B 118.8(5) . . ?
C5B C4B H4B 120.6 . . ?
N3B C5B C4B 123.2(5) . . ?
N3B C5B H5B 118.4 . . ?
C4B C5B H5B 118.4 . . ?
N2B C6B C7B 118.6(4) . . ?
N4B C6B N2B 120.4(4) . . ?
N4B C6B C7B 121.0(5) . . ?
C6B C7B H7B 119.8 . . ?
C8B C7B C6B 120.5(5) . . ?
C8B C7B H7B 119.8 . . ?
C7B C8B H8B 120.5 . . ?
C7B C8B C9B 118.9(5) . . ?
C9B C8B H8B 120.5 . . ?
C8B C9B H9B 121.0 . . ?
C10B C9B C8B 118.1(4) . . ?
C10B C9B H9B 121.0 . . ?
N4B C10B C9B 124.5(5) . . ?
N4B C10B H10B 117.8 . . ?
C9B C10B H10B 117.8 . . ?
Y1 C11A H11A 114.6 . . ?
C12A C11A Y1 75.65(17) . . ?
C12A C11A H11A 125.5 . . ?
C12A C11A C15A 109.1(3) . . ?
C15A C11A Y1 76.40(17) . . ?
C15A C11A H11A 125.5 . . ?
C11A C12A Y1 73.18(17) . . ?
C11A C12A C13A 107.1(3) . . ?
C11A C12A C16A 127.2(3) . . ?
C13A C12A Y1 76.68(17) . . ?
C13A C12A C16A 125.6(3) . . ?
C16A C12A Y1 118.3(2) . . ?
C12A C13A Y1 72.52(17) . . ?
C12A C13A C17A 126.1(3) . . ?
C14A C13A Y1 75.14(18) . . ?
C14A C13A C12A 108.2(3) . . ?
C14A C13A C17A 125.3(3) . . ?
C17A C13A Y1 123.5(2) . . ?
C13A C14A Y1 74.50(17) . . ?
C13A C14A C18A 124.4(3) . . ?
C15A C14A Y1 73.08(18) . . ?
C15A C14A C13A 108.4(3) . . ?
C15A C14A C18A 127.1(3) . . ?
C18A C14A Y1 121.7(2) . . ?
C11A C15A Y1 72.47(17) . . ?
C11A C15A C19A 126.1(3) . . ?
C14A C15A Y1 76.40(17) . . ?
C14A C15A C11A 107.2(3) . . ?
C14A C15A C19A 126.4(3) . . ?
C19A C15A Y1 122.4(2) . . ?
C12A C16A H16A 109.5 . . ?
C12A C16A H16B 109.5 . . ?
C12A C16A H16C 109.5 . . ?
H16A C16A H16B 109.5 . . ?
H16A C16A H16C 109.5 . . ?
H16B C16A H16C 109.5 . . ?
C13A C17A H17A 109.5 . . ?
C13A C17A H17B 109.5 . . ?
C13A C17A H17C 109.5 . . ?
H17A C17A H17B 109.5 . . ?
H17A C17A H17C 109.5 . . ?
H17B C17A H17C 109.5 . . ?
C14A C18A H18A 109.5 . . ?
C14A C18A H18B 109.5 . . ?
C14A C18A H18C 109.5 . . ?
H18A C18A H18B 109.5 . . ?
H18A C18A H18C 109.5 . . ?
H18B C18A H18C 109.5 . . ?
C15A C19A H19A 109.5 . . ?
C15A C19A H19B 109.5 . . ?
C15A C19A H19C 109.5 . . ?
H19A C19A H19B 109.5 . . ?
H19A C19A H19C 109.5 . . ?
H19B C19A H19C 109.5 . . ?
Y1 C20A H20A 115.0 . . ?
C21A C20A Y1 75.9(3) . . ?
C21A C20A H20A 125.4 . . ?
C24A C20A Y1 75.8(3) . . ?
C24A C20A H20A 125.4 . . ?
C24A C20A C21A 109.1(4) . . ?
C20A C21A Y1 73.2(3) . . ?
C20A C21A C22A 108.1(4) . . ?
C20A C21A C25A 127.0(5) . . ?
C22A C21A Y1 74.9(4) . . ?
C22A C21A C25A 124.6(5) . . ?
C25A C21A Y1 122.2(6) . . ?
C21A C22A Y1 74.2(4) . . ?
C21A C22A C23A 107.1(4) . . ?
C21A C22A C26A 125.7(4) . . ?
C23A C22A Y1 74.8(4) . . ?
C23A C22A C26A 127.1(4) . . ?
C26A C22A Y1 119.4(6) . . ?
C22A C23A Y1 73.7(4) . . ?
C22A C23A C27A 128.3(5) . . ?
C24A C23A Y1 73.6(5) . . ?
C24A C23A C22A 107.6(4) . . ?
C24A C23A C27A 123.9(5) . . ?
C27A C23A Y1 121.9(4) . . ?
C20A C24A Y1 73.3(3) . . ?
C20A C24A C23A 108.1(4) . . ?
C20A C24A C28A 126.1(5) . . ?
C23A C24A Y1 75.7(4) . . ?
C23A C24A C28A 125.4(5) . . ?
C28A C24A Y1 122.7(4) . . ?
C21A C25A H25A 109.5 . . ?
C21A C25A H25B 109.5 . . ?
C21A C25A H25C 109.5 . . ?
H25A C25A H25B 109.5 . . ?
H25A C25A H25C 109.5 . . ?
H25B C25A H25C 109.5 . . ?
C22A C26A H26A 109.5 . . ?
C22A C26A H26B 109.5 . . ?
C22A C26A H26C 109.5 . . ?
H26A C26A H26B 109.5 . . ?
H26A C26A H26C 109.5 . . ?
H26B C26A H26C 109.5 . . ?
C23A C27A H27A 109.5 . . ?
C23A C27A H27B 109.5 . . ?
C23A C27A H27C 109.5 . . ?
H27A C27A H27B 109.5 . . ?
H27A C27A H27C 109.5 . . ?
H27B C27A H27C 109.5 . . ?
C24A C28A H28A 109.5 . . ?
C24A C28A H28B 109.5 . . ?
C24A C28A H28C 109.5 . . ?
H28A C28A H28B 109.5 . . ?
H28A C28A H28C 109.5 . . ?
H28B C28A H28C 109.5 . . ?
Y1 C20B H20B 106.8 . . ?
C21B C20B Y1 79.5(19) . . ?
C21B C20B H20B 124.6 . . ?
C24B C20B Y1 82(2) . . ?
C24B C20B H20B 124.6 . . ?
C24B C20B C21B 110.9(16) . . ?
C20B C21B Y1 70.0(18) . . ?
C20B C21B C22B 107.9(14) . . ?
C20B C21B C25B 130(2) . . ?
C22B C21B Y1 76.0(17) . . ?
C22B C21B C25B 121.7(19) . . ?
C25B C21B Y1 125(3) . . ?
C21B C22B Y1 73.6(17) . . ?
C21B C22B C23B 106.4(13) . . ?
C21B C22B C26B 128.7(16) . . ?
C23B C22B Y1 75.0(14) . . ?
C23B C22B C26B 124.4(17) . . ?
C26B C22B Y1 123(3) . . ?
C22B C23B Y1 73.6(14) . . ?
C22B C23B C27B 136.9(17) . . ?
C24B C23B Y1 74.8(15) . . ?
C24B C23B C22B 106.7(13) . . ?
C24B C23B C27B 116.2(16) . . ?
C27B C23B Y1 112.9(16) . . ?
C20B C24B Y1 68(2) . . ?
C20B C24B C23B 107.3(13) . . ?
C20B C24B C28B 128(2) . . ?
C23B C24B Y1 75.0(14) . . ?
C23B C24B C28B 124(2) . . ?
C28B C24B Y1 125(2) . . ?
C21B C25B H25D 109.5 . . ?
C21B C25B H25E 109.5 . . ?
C21B C25B H25F 109.5 . . ?
H25D C25B H25E 109.5 . . ?
H25D C25B H25F 109.5 . . ?
H25E C25B H25F 109.5 . . ?
C22B C26B H26D 109.5 . . ?
C22B C26B H26E 109.5 . . ?
C22B C26B H26F 109.5 . . ?
H26D C26B H26E 109.5 . . ?
H26D C26B H26F 109.5 . . ?
H26E C26B H26F 109.5 . . ?
C23B C27B H27D 109.5 . . ?
C23B C27B H27E 109.5 . . ?
C23B C27B H27F 109.5 . . ?
H27D C27B H27E 109.5 . . ?
H27D C27B H27F 109.5 . . ?
H27E C27B H27F 109.5 . . ?
C24B C28B H28D 109.5 . . ?
C24B C28B H28E 109.5 . . ?
C24B C28B H28F 109.5 . . ?
H28D C28B H28E 109.5 . . ?
H28D C28B H28F 109.5 . . ?
H28E C28B H28F 109.5 . . ?
N1C Y2 N3C 53.79(19) . . ?
N1C Y2 N4C 61.12(15) . . ?
N1C Y2 C11C 134.62(12) . . ?
N1C Y2 C12C 119.08(12) . . ?
N1C Y2 C20C 108.9(2) . . ?
N1C Y2 C21C 136.8(3) . . ?
N1C Y2 C22C 126.2(2) . . ?
N1C Y2 C23C 93.7(2) . . ?
N3C Y2 N4C 114.7(2) . . ?
N3C Y2 C11C 110.9(3) . . ?
N3C Y2 C12C 128.5(3) . . ?
N3C Y2 C20C 69.7(3) . . ?
N3C Y2 C21C 99.4(3) . . ?
N3C Y2 C22C 119.2(3) . . ?
N3C Y2 C23C 97.9(3) . . ?
N4C Y2 C11C 117.44(18) . . ?
N4C Y2 C12C 86.40(18) . . ?
N4C Y2 C20C 133.0(3) . . ?
N4C Y2 C21C 126.1(3) . . ?
N4C Y2 C22C 94.0(3) . . ?
N4C Y2 C23C 80.8(3) . . ?
N1D Y2 N3D 52.6(3) . . ?
N1D Y2 N4D 62.0(3) . . ?
N1D Y2 C11C 135.1(2) . . ?
N1D Y2 C12C 110.3(2) . . ?
N3D Y2 C12C 79.2(3) . . ?
N4D Y2 N3D 114.6(4) . . ?
N4D Y2 C11C 115.8(4) . . ?
N4D Y2 C12C 127.1(4) . . ?
C11C Y2 N3D 109.7(3) . . ?
C11C Y2 C12C 31.10(10) . . ?
C11C Y2 C20C 101.5(2) . . ?
C11C Y2 C21C 83.7(3) . . ?
C20C Y2 C12C 129.4(2) . . ?
C21C Y2 C12C 104.2(3) . . ?
C21C Y2 C20C 30.8(3) . . ?
C22C Y2 C11C 98.9(2) . . ?
C22C Y2 C12C 104.3(2) . . ?
C22C Y2 C20C 52.7(3) . . ?
C22C Y2 C21C 32.2(3) . . ?
C22C Y2 C23C 32.9(2) . . ?
C23C Y2 C11C 131.7(2) . . ?
C23C Y2 C12C 132.8(3) . . ?
C23C Y2 C20C 52.9(3) . . ?
C23C Y2 C21C 53.1(4) . . ?
N2C N1C Y2 133.4(3) . . ?
N2C N1C C1C 121.4(4) . . ?
C1C N1C Y2 105.1(3) . . ?
N1C N2C C6C 108.4(4) . . ?
C1C N3C Y2 95.8(5) . . ?
C5C N3C Y2 145.5(5) . . ?
C5C N3C C1C 118.7(7) . . ?
C6C N4C Y2 116.6(4) . . ?
C10C N4C Y2 124.8(4) . . ?
C10C N4C C6C 118.0(6) . . ?
N1C C1C Y2 48.4(3) . . ?
N1C C1C C2C 132.8(5) . . ?
N3C C1C Y2 56.9(4) . . ?
N3C C1C N1C 105.2(6) . . ?
N3C C1C C2C 121.9(6) . . ?
C2C C1C Y2 178.6(4) . . ?
C1C C2C H2C 121.4 . . ?
C1C C2C C3C 117.2(5) . . ?
C3C C2C H2C 121.4 . . ?
C2C C3C H3C 120.7 . . ?
C4C C3C C2C 118.7(5) . . ?
C4C C3C H3C 120.7 . . ?
C3C C4C H4C 119.9 . . ?
C5C C4C C3C 120.2(5) . . ?
C5C C4C H4C 119.9 . . ?
N3C C5C C4C 123.2(6) . . ?
N3C C5C H5C 118.4 . . ?
C4C C5C H5C 118.4 . . ?
N2C C6C C7C 119.5(4) . . ?
N4C C6C N2C 119.5(5) . . ?
N4C C6C C7C 120.9(5) . . ?
C6C C7C H7C 120.1 . . ?
C8C C7C C6C 119.9(6) . . ?
C8C C7C H7C 120.1 . . ?
C7C C8C H8C 120.2 . . ?
C7C C8C C9C 119.7(6) . . ?
C9C C8C H8C 120.2 . . ?
C8C C9C H9C 121.3 . . ?
C10C C9C C8C 117.5(6) . . ?
C10C C9C H9C 121.3 . . ?
N4C C10C C9C 123.9(6) . . ?
N4C C10C H10C 118.0 . . ?
C9C C10C H10C 118.0 . . ?
N2D N1D Y2 133.2(6) . . ?
N2D N1D C1D 118.8(9) . . ?
C1D N1D Y2 107.6(7) . . ?
N1D N2D C6D 108.3(8) . . ?
C1D N3D Y2 92.6(7) . . ?
C5D N3D Y2 151.3(10) . . ?
C5D N3D C1D 115.6(12) . . ?
C6D N4D Y2 112.5(7) . . ?
C6D N4D C10D 114.0(11) . . ?
C10D N4D Y2 133.5(9) . . ?
N1D C1D Y2 46.8(5) . . ?
N1D C1D N3D 107.0(9) . . ?
N1D C1D C2D 129.1(11) . . ?
N3D C1D Y2 60.3(6) . . ?
N3D C1D C2D 123.8(11) . . ?
C2D C1D Y2 172.5(9) . . ?
C1D C2D H2D 121.0 . . ?
C3D C2D C1D 118.1(12) . . ?
C3D C2D H2D 121.0 . . ?
C2D C3D H3D 121.2 . . ?
C2D C3D C4D 117.6(13) . . ?
C4D C3D H3D 121.2 . . ?
C3D C4D H4D 120.1 . . ?
C5D C4D C3D 119.9(13) . . ?
C5D C4D H4D 120.1 . . ?
N3D C5D C4D 124.9(14) . . ?
N3D C5D H5D 117.5 . . ?
C4D C5D H5D 117.5 . . ?
N2D C6D C7D 111.9(9) . . ?
N4D C6D N2D 123.9(10) . . ?
N4D C6D C7D 124.2(9) . . ?
C6D C7D H7D 119.8 . . ?
C8D C7D C6D 120.4(9) . . ?
C8D C7D H7D 119.8 . . ?
C7D C8D H8D 119.3 . . ?
C7D C8D C9D 121.3(10) . . ?
C9D C8D H8D 119.3 . . ?
C8D C9D H9D 121.9 . . ?
C8D C9D C10D 116.3(10) . . ?
C10D C9D H9D 121.9 . . ?
N4D C10D H10D 118.2 . . ?
C9D C10D N4D 123.6(10) . . ?
C9D C10D H10D 118.2 . . ?
Y2 C11C H11C 114.6 . . ?
C12C C11C Y2 75.80(18) . . ?
C12C C11C H11C 125.5 . . ?
C15C C11C Y2 76.23(18) . . ?
C15C C11C H11C 125.5 . . ?
C15C C11C C12C 109.0(3) . . ?
C11C C12C Y2 73.10(18) . . ?
C11C C12C C13C 107.4(3) . . ?
C11C C12C C16C 125.5(3) . . ?
C13C C12C Y2 76.67(18) . . ?
C13C C12C C16C 126.8(3) . . ?
C16C C12C Y2 121.0(2) . . ?
C12C C13C Y2 72.67(17) . . ?
C12C C13C C14C 108.4(3) . . ?
C12C C13C C17C 126.7(3) . . ?
C14C C13C Y2 74.95(17) . . ?
C14C C13C C17C 124.7(3) . . ?
C17C C13C Y2 122.5(2) . . ?
C13C C14C Y2 74.68(16) . . ?
C13C C14C C15C 107.8(3) . . ?
C13C C14C C18C 126.1(3) . . ?
C15C C14C Y2 72.88(17) . . ?
C15C C14C C18C 126.0(3) . . ?
C18C C14C Y2 121.4(2) . . ?
C11C C15C Y2 72.75(18) . . ?
C11C C15C C14C 107.4(3) . . ?
C11C C15C C19C 125.3(3) . . ?
C14C C15C Y2 76.34(17) . . ?
C14C C15C C19C 127.0(3) . . ?
C19C C15C Y2 121.9(2) . . ?
C12C C16C H16D 109.5 . . ?
C12C C16C H16E 109.5 . . ?
C12C C16C H16F 109.5 . . ?
H16D C16C H16E 109.5 . . ?
H16D C16C H16F 109.5 . . ?
H16E C16C H16F 109.5 . . ?
C13C C17C H17D 109.5 . . ?
C13C C17C H17E 109.5 . . ?
C13C C17C H17F 109.5 . . ?
H17D C17C H17E 109.5 . . ?
H17D C17C H17F 109.5 . . ?
H17E C17C H17F 109.5 . . ?
C14C C18C H18D 109.5 . . ?
C14C C18C H18E 109.5 . . ?
C14C C18C H18F 109.5 . . ?
H18D C18C H18E 109.5 . . ?
H18D C18C H18F 109.5 . . ?
H18E C18C H18F 109.5 . . ?
C15C C19C H19D 109.5 . . ?
C15C C19C H19E 109.5 . . ?
C15C C19C H19F 109.5 . . ?
H19D C19C H19E 109.5 . . ?
H19D C19C H19F 109.5 . . ?
H19E C19C H19F 109.5 . . ?
Y2 C20C H20C 113.8 . . ?
C21C C20C Y2 74.3(10) . . ?
C21C C20C H20C 126.8 . . ?
C24C C20C Y2 77.7(6) . . ?
C24C C20C H20C 126.8 . . ?
C24C C20C C21C 106.3(8) . . ?
C20C C21C Y2 74.9(10) . . ?
C20C C21C C22C 108.7(8) . . ?
C20C C21C C25C 124.2(9) . . ?
C22C C21C Y2 70.8(9) . . ?
C22C C21C C25C 127.1(9) . . ?
C25C C21C Y2 121.9(13) . . ?
C21C C22C Y2 77.1(10) . . ?
C21C C22C C23C 108.1(8) . . ?
C21C C22C C26C 126.2(9) . . ?
C23C C22C Y2 76.4(6) . . ?
C23C C22C C26C 125.2(9) . . ?
C26C C22C Y2 119.1(7) . . ?
C22C C23C Y2 70.7(6) . . ?
C22C C23C C27C 137.6(10) . . ?
C24C C23C Y2 77.9(6) . . ?
C24C C23C C22C 103.1(7) . . ?
C24C C23C C27C 119.1(9) . . ?
C27C C23C Y2 119.2(7) . . ?
C20C C24C Y2 72.1(6) . . ?
C20C C24C C23C 112.9(8) . . ?
C20C C24C C28C 117.1(9) . . ?
C23C C24C Y2 71.3(6) . . ?
C23C C24C C28C 130.0(9) . . ?
C28C C24C Y2 122.7(7) . . ?
C21C C25C H25G 109.5 . . ?
C21C C25C H25H 109.5 . . ?
C21C C25C H25I 109.5 . . ?
H25G C25C H25H 109.5 . . ?
H25G C25C H25I 109.5 . . ?
H25H C25C H25I 109.5 . . ?
C22C C26C H26G 109.5 . . ?
C22C C26C H26H 109.5 . . ?
C22C C26C H26I 109.5 . . ?
H26G C26C H26H 109.5 . . ?
H26G C26C H26I 109.5 . . ?
H26H C26C H26I 109.5 . . ?
C23C C27C H27G 109.5 . . ?
C23C C27C H27H 109.5 . . ?
C23C C27C H27I 109.5 . . ?
H27G C27C H27H 109.5 . . ?
H27G C27C H27I 109.5 . . ?
H27H C27C H27I 109.5 . . ?
C24C C28C H28G 109.5 . . ?
C24C C28C H28H 109.5 . . ?
C24C C28C H28I 109.5 . . ?
H28G C28C H28H 109.5 . . ?
H28G C28C H28I 109.5 . . ?
H28H C28C H28I 109.5 . . ?
Y2 C20D H20D 116.8 . . ?
C21D C20D Y2 74.8(5) . . ?
C21D C20D H20D 125.3 . . ?
C24D C20D Y2 75.1(8) . . ?
C24D C20D H20D 125.3 . . ?
C24D C20D C21D 109.5(8) . . ?
C20D C21D Y2 75.7(4) . . ?
C20D C21D C22D 108.4(7) . . ?
C20D C21D C25D 123.2(9) . . ?
C22D C21D Y2 76.4(4) . . ?
C22D C21D C25D 128.3(8) . . ?
C25D C21D Y2 117.9(5) . . ?
C21D C22D Y2 73.1(4) . . ?
C21D C22D C23D 105.3(7) . . ?
C21D C22D C26D 121.5(8) . . ?
C23D C22D Y2 74.5(4) . . ?
C26D C22D Y2 126.6(5) . . ?
C26D C22D C23D 132.0(8) . . ?
C22D C23D Y2 73.5(4) . . ?
C24D C23D Y2 73.2(7) . . ?
C24D C23D C22D 104.5(8) . . ?
C24D C23D C27D 132.7(8) . . ?
C27D C23D Y2 124.0(5) . . ?
C27D C23D C22D 122.3(7) . . ?
C20D C24D Y2 75.7(7) . . ?
C20D C24D C23D 112.2(8) . . ?
C20D C24D C28D 124.1(9) . . ?
C23D C24D Y2 77.6(7) . . ?
C23D C24D C28D 123.1(9) . . ?
C28D C24D Y2 121.1(8) . . ?
C21D C25D H25J 109.5 . . ?
C21D C25D H25K 109.5 . . ?
C21D C25D H25L 109.5 . . ?
H25J C25D H25K 109.5 . . ?
H25J C25D H25L 109.5 . . ?
H25K C25D H25L 109.5 . . ?
C22D C26D H26J 109.5 . . ?
C22D C26D H26K 109.5 . . ?
C22D C26D H26L 109.5 . . ?
H26J C26D H26K 109.5 . . ?
H26J C26D H26L 109.5 . . ?
H26K C26D H26L 109.5 . . ?
C23D C27D H27J 109.5 . . ?
C23D C27D H27K 109.5 . . ?
C23D C27D H27L 109.5 . . ?
H27J C27D H27K 109.5 . . ?
H27J C27D H27L 109.5 . . ?
H27K C27D H27L 109.5 . . ?
C24D C28D H28J 109.5 . . ?
C24D C28D H28K 109.5 . . ?
C24D C28D H28L 109.5 . . ?
H28J C28D H28K 109.5 . . ?
H28J C28D H28L 109.5 . . ?
H28K C28D H28L 109.5 . . ?

loop_
_geom_bond_atom_site_label_1
_geom_bond_atom_site_label_2
_geom_bond_distance
_geom_bond_site_symmetry_2
_geom_bond_publ_flag
Y1 N1A 2.348(9) . ?
Y1 N4A 2.438(13) . ?
Y1 N1B 2.300(3) . ?
Y1 N3B 2.634(5) . ?
Y1 N4B 2.453(6) . ?
Y1 C11A 2.611(3) . ?
Y1 C12A 2.642(3) . ?
Y1 C15A 2.661(3) . ?
Y1 C20A 2.622(6) . ?
Y1 C21A 2.656(6) . ?
Y1 C24A 2.653(7) . ?
Y1 C20B 2.55(4) . ?
N1A N2A 1.333(10) . ?
N1A C1A 1.363(12) . ?
N2A C6A 1.391(12) . ?
N3A C1A 1.374(13) . ?
N3A C5A 1.323(13) . ?
N4A C6A 1.353(13) . ?
N4A C10A 1.370(12) . ?
C1A C2A 1.402(14) . ?
C2A H2A 0.9300 . ?
C2A C3A 1.379(13) . ?
C3A H3A 0.9300 . ?
C3A C4A 1.388(13) . ?
C4A H4A 0.9300 . ?
C4A C5A 1.359(13) . ?
C5A H5A 0.9300 . ?
C6A C7A 1.398(12) . ?
C7A H7A 0.9300 . ?
C7A C8A 1.363(14) . ?
C8A H8A 0.9300 . ?
C8A C9A 1.406(14) . ?
C9A H9A 0.9300 . ?
C9A C10A 1.361(13) . ?
C10A H10A 0.9300 . ?
N1B N2B 1.329(4) . ?
N1B C1B 1.368(5) . ?
N2B C6B 1.383(5) . ?
N3B C1B 1.361(6) . ?
N3B C5B 1.326(6) . ?
N4B C6B 1.362(7) . ?
N4B C10B 1.359(6) . ?
C1B C2B 1.404(6) . ?
C2B H2B 0.9300 . ?
C2B C3B 1.383(6) . ?
C3B H3B 0.9300 . ?
C3B C4B 1.401(6) . ?
C4B H4B 0.9300 . ?
C4B C5B 1.380(6) . ?
C5B H5B 0.9300 . ?
C6B C7B 1.408(6) . ?
C7B H7B 0.9300 . ?
C7B C8B 1.364(6) . ?
C8B H8B 0.9300 . ?
C8B C9B 1.398(6) . ?
C9B H9B 0.9300 . ?
C9B C10B 1.373(6) . ?
C10B H10B 0.9300 . ?
C11A H11A 0.9300 . ?
C11A C12A 1.412(4) . ?
C11A C15A 1.415(4) . ?
C12A C13A 1.418(4) . ?
C12A C16A 1.503(4) . ?
C13A C14A 1.414(5) . ?
C13A C17A 1.509(4) . ?
C14A C15A 1.413(4) . ?
C14A C18A 1.504(4) . ?
C15A C19A 1.507(4) . ?
C16A H16A 0.9600 . ?
C16A H16B 0.9600 . ?
C16A H16C 0.9600 . ?
C17A H17A 0.9600 . ?
C17A H17B 0.9600 . ?
C17A H17C 0.9600 . ?
C18A H18A 0.9600 . ?
C18A H18B 0.9600 . ?
C18A H18C 0.9600 . ?
C19A H19A 0.9600 . ?
C19A H19B 0.9600 . ?
C19A H19C 0.9600 . ?
C20A H20A 0.9300 . ?
C20A C21A 1.408(6) . ?
C20A C24A 1.406(6) . ?
C21A C22A 1.415(6) . ?
C21A C25A 1.525(7) . ?
C22A C23A 1.450(6) . ?
C22A C26A 1.493(6) . ?
C23A C24A 1.411(6) . ?
C23A C27A 1.490(7) . ?
C24A C28A 1.513(5) . ?
C25A H25A 0.9600 . ?
C25A H25B 0.9600 . ?
C25A H25C 0.9600 . ?
C26A H26A 0.9600 . ?
C26A H26B 0.9600 . ?
C26A H26C 0.9600 . ?
C27A H27A 0.9600 . ?
C27A H27B 0.9600 . ?
C27A H27C 0.9600 . ?
C28A H28A 0.9600 . ?
C28A H28B 0.9600 . ?
C28A H28C 0.9600 . ?
C20B H20B 0.9300 . ?
C20B C21B 1.378(17) . ?
C20B C24B 1.377(17) . ?
C21B C22B 1.408(15) . ?
C21B C25B 1.538(17) . ?
C22B C23B 1.465(15) . ?
C22B C26B 1.483(17) . ?
C23B C24B 1.416(17) . ?
C23B C27B 1.492(16) . ?
C24B C28B 1.518(15) . ?
C25B H25D 0.9600 . ?
C25B H25E 0.9600 . ?
C25B H25F 0.9600 . ?
C26B H26D 0.9600 . ?
C26B H26E 0.9600 . ?
C26B H26F 0.9600 . ?
C27B H27D 0.9600 . ?
C27B H27E 0.9600 . ?
C27B H27F 0.9600 . ?
C28B H28D 0.9600 . ?
C28B H28E 0.9600 . ?
C28B H28F 0.9600 . ?
Y2 N1C 2.312(4) . ?
Y2 N3C 2.514(8) . ?
Y2 N4C 2.533(7) . ?
Y2 N1D 2.301(8) . ?
Y2 N3D 2.616(13) . ?
Y2 N4D 2.594(13) . ?
Y2 C11C 2.616(3) . ?
Y2 C12C 2.650(3) . ?
Y2 C20C 2.626(11) . ?
Y2 C21C 2.62(2) . ?
Y2 C22C 2.538(10) . ?
Y2 C23C 2.614(11) . ?
N1C N2C 1.323(5) . ?
N1C C1C 1.380(6) . ?
N2C C6C 1.379(6) . ?
N3C C1C 1.377(7) . ?
N3C C5C 1.295(9) . ?
N4C C6C 1.362(7) . ?
N4C C10C 1.356(7) . ?
C1C C2C 1.390(7) . ?
C2C H2C 0.9300 . ?
C2C C3C 1.400(7) . ?
C3C H3C 0.9300 . ?
C3C C4C 1.380(7) . ?
C4C H4C 0.9300 . ?
C4C C5C 1.353(7) . ?
C5C H5C 0.9300 . ?
C6C C7C 1.400(6) . ?
C7C H7C 0.9300 . ?
C7C C8C 1.379(6) . ?
C8C H8C 0.9300 . ?
C8C C9C 1.398(7) . ?
C9C H9C 0.9300 . ?
C9C C10C 1.384(7) . ?
C10C H10C 0.9300 . ?
N1D N2D 1.324(10) . ?
N1D C1D 1.364(11) . ?
N2D C6D 1.361(11) . ?
N3D C1D 1.370(11) . ?
N3D C5D 1.323(12) . ?
N4D C6D 1.350(12) . ?
N4D C10D 1.420(13) . ?
C1D C2D 1.404(12) . ?
C2D H2D 0.9300 . ?
C2D C3D 1.386(12) . ?
C3D H3D 0.9300 . ?
C3D C4D 1.403(13) . ?
C4D H4D 0.9300 . ?
C4D C5D 1.361(12) . ?
C5D H5D 0.9300 . ?
C6D C7D 1.363(12) . ?
C7D H7D 0.9300 . ?
C7D C8D 1.333(12) . ?
C8D H8D 0.9300 . ?
C8D C9D 1.386(12) . ?
C9D H9D 0.9300 . ?
C9D C10D 1.396(12) . ?
C10D H10D 0.9300 . ?
C11C H11C 0.9300 . ?
C11C C12C 1.412(5) . ?
C11C C15C 1.412(5) . ?
C12C C13C 1.415(5) . ?
C12C C16C 1.506(4) . ?
C13C C14C 1.416(4) . ?
C13C C17C 1.504(4) . ?
C14C C15C 1.424(5) . ?
C14C C18C 1.500(4) . ?
C15C C19C 1.502(4) . ?
C16C H16D 0.9600 . ?
C16C H16E 0.9600 . ?
C16C H16F 0.9600 . ?
C17C H17D 0.9600 . ?
C17C H17E 0.9600 . ?
C17C H17F 0.9600 . ?
C18C H18D 0.9600 . ?
C18C H18E 0.9600 . ?
C18C H18F 0.9600 . ?
C19C H19D 0.9600 . ?
C19C H19E 0.9600 . ?
C19C H19F 0.9600 . ?
C20C H20C 0.9300 . ?
C20C C21C 1.392(10) . ?
C20C C24C 1.389(10) . ?
C21C C22C 1.431(10) . ?
C21C C25C 1.529(10) . ?
C22C C23C 1.460(10) . ?
C22C C26C 1.468(10) . ?
C23C C24C 1.413(10) . ?
C23C C27C 1.492(9) . ?
C24C C28C 1.516(10) . ?
C25C H25G 0.9600 . ?
C25C H25H 0.9600 . ?
C25C H25I 0.9600 . ?
C26C H26G 0.9600 . ?
C26C H26H 0.9600 . ?
C26C H26I 0.9600 . ?
C27C H27G 0.9600 . ?
C27C H27H 0.9600 . ?
C27C H27I 0.9600 . ?
C28C H28G 0.9600 . ?
C28C H28H 0.9600 . ?
C28C H28I 0.9600 . ?
C20D H20D 0.9300 . ?
C20D C21D 1.360(11) . ?
C20D C24D 1.350(12) . ?
C21D C22D 1.416(11) . ?
C21D C25D 1.527(11) . ?
C22D C23D 1.497(10) . ?
C22D C26D 1.473(10) . ?
C23D C24D 1.357(11) . ?
C23D C27D 1.486(11) . ?
C24D C28D 1.540(10) . ?
C25D H25J 0.9600 . ?
C25D H25K 0.9600 . ?
C25D H25L 0.9600 . ?
C26D H26J 0.9600 . ?
C26D H26K 0.9600 . ?
C26D H26L 0.9600 . ?
C27D H27J 0.9600 . ?
C27D H27K 0.9600 . ?
C27D H27L 0.9600 . ?
C28D H28J 0.9600 . ?
C28D H28K 0.9600 . ?
C28D H28L 0.9600 . ?

loop_
_geom_torsion_atom_site_label_1
_geom_torsion_atom_site_label_2
_geom_torsion_atom_site_label_3
_geom_torsion_atom_site_label_4
_geom_torsion
_geom_torsion_site_symmetry_1
_geom_torsion_site_symmetry_2
_geom_torsion_site_symmetry_3
_geom_torsion_site_symmetry_4
_geom_torsion_publ_flag
Y1 N1A N2A C6A -9.5(14) . . . . ?
Y1 N1A C1A N3A 4.2(19) . . . . ?
Y1 N1A C1A C2A 178.9(19) . . . . ?
Y1 N3A C1A N1A -3.4(15) . . . . ?
Y1 N3A C1A C2A -178(2) . . . . ?
Y1 N3A C5A C4A -180(2) . . . . ?
Y1 N4A C6A N2A 3(2) . . . . ?
Y1 N4A C6A C7A -173.6(13) . . . . ?
Y1 N4A C10A C9A 177.1(12) . . . . ?
Y1 N1B N2B C6B 5.2(5) . . . . ?
Y1 N1B C1B N3B -3.3(5) . . . . ?
Y1 N1B C1B C2B 177.2(5) . . . . ?
Y1 N3B C1B N1B 2.8(4) . . . . ?
Y1 N3B C1B C2B -177.7(5) . . . . ?
Y1 N3B C5B C4B 179.3(7) . . . . ?
Y1 N4B C6B N2B -6.4(9) . . . . ?
Y1 N4B C6B C7B 172.8(5) . . . . ?
Y1 N4B C10B C9B -174.3(4) . . . . ?
Y1 C11A C12A C13A -69.8(2) . . . . ?
Y1 C11A C12A C16A 113.2(3) . . . . ?
Y1 C11A C15A C14A 69.2(2) . . . . ?
Y1 C11A C15A C19A -117.8(3) . . . . ?
Y1 C12A C13A C14A -67.2(2) . . . . ?
Y1 C12A C13A C17A 119.2(3) . . . . ?
Y1 C13A C14A C15A -65.8(2) . . . . ?
Y1 C13A C14A C18A 118.1(3) . . . . ?
Y1 C14A C15A C11A -66.5(2) . . . . ?
Y1 C14A C15A C19A 120.5(3) . . . . ?
Y1 C20A C21A C22A -67.4(4) . . . . ?
Y1 C20A C21A C25A 117.9(8) . . . . ?
Y1 C20A C24A C23A 68.3(5) . . . . ?
Y1 C20A C24A C28A -118.6(6) . . . . ?
Y1 C21A C22A C23A -68.2(5) . . . . ?
Y1 C21A C22A C26A 115.1(8) . . . . ?
Y1 C22A C23A C24A -66.4(5) . . . . ?
Y1 C22A C23A C27A 118.0(6) . . . . ?
Y1 C23A C24A C20A -66.8(4) . . . . ?
Y1 C23A C24A C28A 120.2(6) . . . . ?
Y1 C20B C21B C22B 67(2) . . . . ?
Y1 C20B C21B C25B -119(5) . . . . ?
Y1 C20B C24B C23B -65(2) . . . . ?
Y1 C20B C24B C28B 118(4) . . . . ?
Y1 C21B C22B C23B 68.5(18) . . . . ?
Y1 C21B C22B C26B -120(4) . . . . ?
Y1 C22B C23B C24B 68.1(18) . . . . ?
Y1 C22B C23B C27B -106(3) . . . . ?
Y1 C23B C24B C20B 61(3) . . . . ?
Y1 C23B C24B C28B -122(3) . . . . ?
N1A N2A C6A N4A 3.4(19) . . . . ?
N1A N2A C6A C7A 179.9(14) . . . . ?
N1A C1A C2A C3A -177.5(19) . . . . ?
N2A N1A C1A N3A 177.4(14) . . . . ?
N2A N1A C1A C2A -8(3) . . . . ?
N2A C6A C7A C8A 178.9(16) . . . . ?
N3A C1A C2A C3A -4(3) . . . . ?
N4A C6A C7A C8A -5(3) . . . . ?
C1A N1A N2A C6A 178.8(14) . . . . ?
C1A N3A C5A C4A 2(3) . . . . ?
C1A C2A C3A C4A 4(3) . . . . ?
C2A C3A C4A C5A -2(2) . . . . ?
C3A C4A C5A N3A -2(2) . . . . ?
C5A N3A C1A N1A 175.8(16) . . . . ?
C5A N3A C1A C2A 1(3) . . . . ?
C6A N4A C10A C9A -4(3) . . . . ?
C6A C7A C8A C9A -2(3) . . . . ?
C7A C8A C9A C10A 5(3) . . . . ?
C8A C9A C10A N4A -2(3) . . . . ?
C10A N4A C6A N2A -176.4(15) . . . . ?
C10A N4A C6A C7A 7(3) . . . . ?
N1B N2B C6B N4B 1.5(8) . . . . ?
N1B N2B C6B C7B -177.7(5) . . . . ?
N1B C1B C2B C3B 176.9(5) . . . . ?
N2B N1B C1B Y1 -177.1(5) . . . . ?
N2B N1B C1B N3B 179.6(4) . . . . ?
N2B N1B C1B C2B 0.1(8) . . . . ?
N2B C6B C7B C8B -178.3(5) . . . . ?
N3B C1B C2B C3B -2.5(9) . . . . ?
N4B C6B C7B C8B 2.5(10) . . . . ?
C1B N1B N2B C6B -178.5(5) . . . . ?
C1B N3B C5B C4B -0.3(9) . . . . ?
C1B C2B C3B C4B 1.2(8) . . . . ?
C2B C3B C4B C5B 0.4(9) . . . . ?
C3B C4B C5B N3B -0.9(9) . . . . ?
C5B N3B C1B Y1 179.8(7) . . . . ?
C5B N3B C1B N1B -177.4(5) . . . . ?
C5B N3B C1B C2B 2.1(10) . . . . ?
C6B N4B C10B C9B 1.5(11) . . . . ?
C6B C7B C8B C9B 0.5(9) . . . . ?
C7B C8B C9B C10B -2.3(8) . . . . ?
C8B C9B C10B N4B 1.4(9) . . . . ?
C10B N4B C6B N2B 177.4(6) . . . . ?
C10B N4B C6B C7B -3.4(11) . . . . ?
C11A C12A C13A Y1 67.4(2) . . . . ?
C11A C12A C13A C14A 0.2(3) . . . . ?
C11A C12A C13A C17A -173.4(3) . . . . ?
C12A C11A C15A Y1 -69.3(2) . . . . ?
C12A C11A C15A C14A -0.1(3) . . . . ?
C12A C11A C15A C19A 172.9(3) . . . . ?
C12A C13A C14A Y1 65.5(2) . . . . ?
C12A C13A C14A C15A -0.3(3) . . . . ?
C12A C13A C14A C18A -176.4(3) . . . . ?
C13A C14A C15A Y1 66.7(2) . . . . ?
C13A C14A C15A C11A 0.2(3) . . . . ?
C13A C14A C15A C19A -172.8(3) . . . . ?
C15A C11A C12A Y1 69.8(2) . . . . ?
C15A C11A C12A C13A 0.0(3) . . . . ?
C15A C11A C12A C16A -177.1(3) . . . . ?
C16A C12A C13A Y1 -115.5(3) . . . . ?
C16A C12A C13A C14A 177.3(3) . . . . ?
C16A C12A C13A C17A 3.7(5) . . . . ?
C17A C13A C14A Y1 -120.8(3) . . . . ?
C17A C13A C14A C15A 173.4(3) . . . . ?
C17A C13A C14A C18A -2.8(5) . . . . ?
C18A C14A C15A Y1 -117.3(3) . . . . ?
C18A C14A C15A C11A 176.3(3) . . . . ?
C18A C14A C15A C19A 3.2(5) . . . . ?
C20A C21A C22A Y1 66.2(4) . . . . ?
C20A C21A C22A C23A -2.0(7) . . . . ?
C20A C21A C22A C26A -178.6(8) . . . . ?
C21A C20A C24A Y1 -69.3(4) . . . . ?
C21A C20A C24A C23A -0.9(7) . . . . ?
C21A C20A C24A C28A 172.1(6) . . . . ?
C21A C22A C23A Y1 67.8(4) . . . . ?
C21A C22A C23A C24A 1.4(8) . . . . ?
C21A C22A C23A C27A -174.2(6) . . . . ?
C22A C23A C24A Y1 66.4(5) . . . . ?
C22A C23A C24A C20A -0.3(8) . . . . ?
C22A C23A C24A C28A -173.4(6) . . . . ?
C24A C20A C21A Y1 69.2(4) . . . . ?
C24A C20A C21A C22A 1.8(7) . . . . ?
C24A C20A C21A C25A -172.9(8) . . . . ?
C25A C21A C22A Y1 -118.9(8) . . . . ?
C25A C21A C22A C23A 172.9(8) . . . . ?
C25A C21A C22A C26A -3.8(13) . . . . ?
C26A C22A C23A Y1 -115.6(9) . . . . ?
C26A C22A C23A C24A 178.0(9) . . . . ?
C26A C22A C23A C27A 2.4(12) . . . . ?
C27A C23A C24A Y1 -117.7(7) . . . . ?
C27A C23A C24A C20A 175.5(5) . . . . ?
C27A C23A C24A C28A 2.4(12) . . . . ?
C20B C21B C22B Y1 -63(2) . . . . ?
C20B C21B C22B C23B 5(3) . . . . ?
C20B C21B C22B C26B 177(4) . . . . ?
C21B C20B C24B Y1 75(3) . . . . ?
C21B C20B C24B C23B 10(4) . . . . ?
C21B C20B C24B C28B -167(3) . . . . ?
C21B C22B C23B Y1 -68(2) . . . . ?
C21B C22B C23B C24B 1(3) . . . . ?
C21B C22B C23B C27B -174(3) . . . . ?
C22B C23B C24B Y1 -67.3(18) . . . . ?
C22B C23B C24B C20B -6(3) . . . . ?
C22B C23B C24B C28B 171(3) . . . . ?
C24B C20B C21B Y1 -77(3) . . . . ?
C24B C20B C21B C22B -10(4) . . . . ?
C24B C20B C21B C25B 164(5) . . . . ?
C25B C21B C22B Y1 123(4) . . . . ?
C25B C21B C22B C23B -169(4) . . . . ?
C25B C21B C22B C26B 3(6) . . . . ?
C26B C22B C23B Y1 120(4) . . . . ?
C26B C22B C23B C24B -171(4) . . . . ?
C26B C22B C23B C27B 14(5) . . . . ?
C27B C23B C24B Y1 108(2) . . . . ?
C27B C23B C24B C20B 169(3) . . . . ?
C27B C23B C24B C28B -13(4) . . . . ?
Y2 N1C N2C C6C -5.4(5) . . . . ?
Y2 N1C C1C N3C 2.2(7) . . . . ?
Y2 N1C C1C C2C 179.0(5) . . . . ?
Y2 N3C C1C N1C -1.9(6) . . . . ?
Y2 N3C C1C C2C -179.2(5) . . . . ?
Y2 N3C C5C C4C -178.1(8) . . . . ?
Y2 N4C C6C N2C 9.9(8) . . . . ?
Y2 N4C C6C C7C -169.3(4) . . . . ?
Y2 N4C C10C C9C 168.3(5) . . . . ?
Y2 N1D N2D C6D 5.4(12) . . . . ?
Y2 N1D C1D N3D -5.0(14) . . . . ?
Y2 N1D C1D C2D 171.6(12) . . . . ?
Y2 N3D C1D N1D 4.2(11) . . . . ?
Y2 N3D C1D C2D -172.6(12) . . . . ?
Y2 N3D C5D C4D 165(2) . . . . ?
Y2 N4D C6D N2D -1(2) . . . . ?
Y2 N4D C6D C7D 176.0(10) . . . . ?
Y2 N4D C10D C9D 179.5(11) . . . . ?
Y2 C11C C12C C13C -69.7(2) . . . . ?
Y2 C11C C12C C16C 116.4(3) . . . . ?
Y2 C11C C15C C14C 69.1(2) . . . . ?
Y2 C11C C15C C19C -117.2(3) . . . . ?
Y2 C12C C13C C14C -67.0(2) . . . . ?
Y2 C12C C13C C17C 118.0(3) . . . . ?
Y2 C13C C14C C15C -65.9(2) . . . . ?
Y2 C13C C14C C18C 117.9(3) . . . . ?
Y2 C14C C15C C11C -66.7(2) . . . . ?
Y2 C14C C15C C19C 119.8(3) . . . . ?
Y2 C20C C21C C22C 63.2(14) . . . . ?
Y2 C20C C21C C25C -119(2) . . . . ?
Y2 C20C C24C C23C -59.9(8) . . . . ?
Y2 C20C C24C C28C 118.2(9) . . . . ?
Y2 C21C C22C C23C 70.8(9) . . . . ?
Y2 C21C C22C C26C -116.7(13) . . . . ?
Y2 C22C C23C C24C 71.9(7) . . . . ?
Y2 C22C C23C C27C -112.6(14) . . . . ?
Y2 C23C C24C C20C 60.3(8) . . . . ?
Y2 C23C C24C C28C -117.5(11) . . . . ?
Y2 C20D C21D C22D -70.1(5) . . . . ?
Y2 C20D C21D C25D 114.2(7) . . . . ?
Y2 C20D C24D C23D 69.9(10) . . . . ?
Y2 C20D C24D C28D -118.1(13) . . . . ?
Y2 C21D C22D C23D -68.1(4) . . . . ?
Y2 C21D C22D C26D 123.0(7) . . . . ?
Y2 C22D C23D C24D -67.2(8) . . . . ?
Y2 C22D C23D C27D 120.1(7) . . . . ?
Y2 C23D C24D C20D -68.7(10) . . . . ?
Y2 C23D C24D C28D 119.2(13) . . . . ?
N1C N2C C6C N4C -4.0(7) . . . . ?
N1C N2C C6C C7C 175.2(5) . . . . ?
N1C C1C C2C C3C -178.6(6) . . . . ?
N2C N1C C1C Y2 176.8(5) . . . . ?
N2C N1C C1C N3C 179.0(6) . . . . ?
N2C N1C C1C C2C -4.2(9) . . . . ?
N2C C6C C7C C8C -178.4(6) . . . . ?
N3C C1C C2C C3C -2.2(10) . . . . ?
N4C C6C C7C C8C 0.7(9) . . . . ?
C1C N1C N2C C6C 178.8(5) . . . . ?
C1C N3C C5C C4C 1.0(13) . . . . ?
C1C C2C C3C C4C 0.8(7) . . . . ?
C2C C3C C4C C5C 1.4(8) . . . . ?
C3C C4C C5C N3C -2.4(10) . . . . ?
C5C N3C C1C Y2 -179.5(11) . . . . ?
C5C N3C C1C N1C 178.6(7) . . . . ?
C5C N3C C1C C2C 1.3(13) . . . . ?
C6C N4C C10C C9C -2.4(11) . . . . ?
C6C C7C C8C C9C -3.6(9) . . . . ?
C7C C8C C9C C10C 3.3(10) . . . . ?
C8C C9C C10C N4C -0.3(10) . . . . ?
C10C N4C C6C N2C -178.6(6) . . . . ?
C10C N4C C6C C7C 2.2(11) . . . . ?
N1D N2D C6D N4D -2.2(18) . . . . ?
N1D N2D C6D C7D -179.4(9) . . . . ?
N1D C1D C2D C3D -175.5(14) . . . . ?
N2D N1D C1D Y2 -173.5(11) . . . . ?
N2D N1D C1D N3D -178.5(11) . . . . ?
N2D N1D C1D C2D -1.9(18) . . . . ?
N2D C6D C7D C8D -176.8(11) . . . . ?
N3D C1D C2D C3D 1(2) . . . . ?
N4D C6D C7D C8D 6(2) . . . . ?
C1D N1D N2D C6D 177.0(10) . . . . ?
C1D N3D C5D C4D -4(3) . . . . ?
C1D C2D C3D C4D -1(2) . . . . ?
C2D C3D C4D C5D 0(2) . . . . ?
C3D C4D C5D N3D 3(2) . . . . ?
C5D N3D C1D Y2 174.5(19) . . . . ?
C5D N3D C1D N1D 178.7(13) . . . . ?
C5D N3D C1D C2D 2(2) . . . . ?
C6D N4D C10D C9D 0(2) . . . . ?
C6D C7D C8D C9D -3.1(18) . . . . ?
C7D C8D C9D C10D -1.0(17) . . . . ?
C8D C9D C10D N4D 2.8(19) . . . . ?
C10D N4D C6D N2D 179.1(12) . . . . ?
C10D N4D C6D C7D -4(2) . . . . ?
C11C C12C C13C Y2 67.2(2) . . . . ?
C11C C12C C13C C14C 0.2(3) . . . . ?
C11C C12C C13C C17C -174.7(3) . . . . ?
C12C C11C C15C Y2 -69.4(2) . . . . ?
C12C C11C C15C C14C -0.3(4) . . . . ?
C12C C11C C15C C19C 173.3(3) . . . . ?
C12C C13C C14C Y2 65.5(2) . . . . ?
C12C C13C C14C C15C -0.4(3) . . . . ?
C12C C13C C14C C18C -176.6(3) . . . . ?
C13C C14C C15C Y2 67.1(2) . . . . ?
C13C C14C C15C C11C 0.4(3) . . . . ?
C13C C14C C15C C19C -173.1(3) . . . . ?
C15C C11C C12C Y2 69.7(2) . . . . ?
C15C C11C C12C C13C 0.1(4) . . . . ?
C15C C11C C12C C16C -173.9(3) . . . . ?
C16C C12C C13C Y2 -118.9(3) . . . . ?
C16C C12C C13C C14C 174.1(3) . . . . ?
C16C C12C C13C C17C -0.9(5) . . . . ?
C17C C13C C14C Y2 -119.4(3) . . . . ?
C17C C13C C14C C15C 174.7(3) . . . . ?
C17C C13C C14C C18C -1.5(5) . . . . ?
C18C C14C C15C Y2 -116.7(3) . . . . ?
C18C C14C C15C C11C 176.6(3) . . . . ?
C18C C14C C15C C19C 3.1(5) . . . . ?
C20C C21C C22C Y2 -65.8(15) . . . . ?
C20C C21C C22C C23C 5(2) . . . . ?
C20C C21C C22C C26C 177.5(12) . . . . ?
C21C C20C C24C Y2 69.4(12) . . . . ?
C21C C20C C24C C23C 9.5(16) . . . . ?
C21C C20C C24C C28C -172.4(14) . . . . ?
C21C C22C C23C Y2 -71.2(12) . . . . ?
C21C C22C C23C C24C 0.7(16) . . . . ?
C21C C22C C23C C27C 176.2(16) . . . . ?
C22C C23C C24C Y2 -66.6(7) . . . . ?
C22C C23C C24C C20C -6.3(12) . . . . ?
C22C C23C C24C C28C 175.9(11) . . . . ?
C24C C20C C21C Y2 -71.8(8) . . . . ?
C24C C20C C21C C22C -9(2) . . . . ?
C24C C20C C21C C25C 169.6(17) . . . . ?
C25C C21C C22C Y2 116(2) . . . . ?
C25C C21C C22C C23C -173.2(18) . . . . ?
C25C C21C C22C C26C -1(3) . . . . ?
C26C C22C C23C Y2 116.2(11) . . . . ?
C26C C22C C23C C24C -171.9(11) . . . . ?
C26C C22C C23C C27C 4(2) . . . . ?
C27C C23C C24C Y2 116.8(10) . . . . ?
C27C C23C C24C C20C 177.2(10) . . . . ?
C27C C23C C24C C28C -0.6(17) . . . . ?
C20D C21D C22D Y2 69.6(5) . . . . ?
C20D C21D C22D C23D 1.5(8) . . . . ?
C20D C21D C22D C26D -167.4(7) . . . . ?
C21D C20D C24D Y2 -67.5(6) . . . . ?
C21D C20D C24D C23D 2.4(15) . . . . ?
C21D C20D C24D C28D 174.3(11) . . . . ?
C21D C22D C23D Y2 67.1(5) . . . . ?
C21D C22D C23D C24D -0.1(10) . . . . ?
C21D C22D C23D C27D -172.8(7) . . . . ?
C22D C23D C24D Y2 67.3(5) . . . . ?
C22D C23D C24D C20D -1.4(14) . . . . ?
C22D C23D C24D C28D -173.4(11) . . . . ?
C24D C20D C21D Y2 67.7(9) . . . . ?
C24D C20D C21D C22D -2.4(11) . . . . ?
C24D C20D C21D C25D -178.1(9) . . . . ?
C25D C21D C22D Y2 -114.9(8) . . . . ?
C25D C21D C22D C23D 176.9(7) . . . . ?
C25D C21D C22D C26D 8.1(11) . . . . ?
C26D C22D C23D Y2 -125.7(8) . . . . ?
C26D C22D C23D C24D 167.1(10) . . . . ?
C26D C22D C23D C27D -5.6(12) . . . . ?
C27D C23D C24D Y2 -121.1(10) . . . . ?
C27D C23D C24D C20D 170.2(9) . . . . ?
C27D C23D C24D C28D -2(2) . . . . ?

loop_
_exptl_oxdiff_crystal_face_indexfrac_h
_exptl_oxdiff_crystal_face_indexfrac_k
_exptl_oxdiff_crystal_face_indexfrac_l
_exptl_oxdiff_crystal_face_x
_exptl_oxdiff_crystal_face_y
_exptl_oxdiff_crystal_face_z
-0.0025 1.9988 1.0022 0.0320 -0.0256 0.2083
0.0025 -1.9988 -1.0022 -0.0320 0.0256 -0.2083
-1.9976 1.9991 -1.0088 -0.2386 0.2090 0.2430
-0.9976 0.0002 -1.0055 -0.1353 0.1173 0.0174
-1.9952 -0.9998 -2.0129 -0.2973 0.2068 -0.0545
-0.9951 -1.9986 -2.0076 -0.1673 0.1429 -0.1909
1.9976 -1.9991 1.0088 0.2386 -0.2090 -0.2430
0.9951 1.9986 2.0076 0.1673 -0.1429 0.1909
-1.0050 0.9956 1.9910 -0.1728 -0.0988 0.1959
-0.0049 -1.0034 1.9943 -0.0695 -0.1904 -0.0298
0.0049 1.0034 -1.9943 0.0695 0.1904 0.0298
-0.9951 2.0021 -1.9996 -0.0605 0.2543 0.1661
0.0025 2.0019 -0.9942 0.0748 0.1370 0.1488
-1.0050 -2.0050 1.9851 -0.2529 -0.1823 -0.0719
1.0001 0.0014 0.0073 0.1567 -0.0360 -0.0471
-1.9977 -2.0016 -1.0167 -0.3454 0.0976 -0.1140
0.9976 2.0002 1.0095 0.1887 -0.0616 0.1611
-1.0025 -2.0034 0.9869 -0.2315 -0.1010 -0.1017
-0.9976 -2.0002 -1.0095 -0.1887 0.0616 -0.1611
2.0026 1.0046 -0.9816 0.3615 0.0371 -0.0347
0.0000 1.0002 0.0020 0.0267 0.0278 0.0893
1.0001 2.0018 0.0113 0.2101 0.0197 0.1314
